data_1577453
loop_
_publ_author_name
'Han, Guopeng'
'Collins, Christopher M.'
'Sonni, Manel'
'Daniels, Luke M.'
'Vasylenko, Andrij'
'Chen, Ruiyong'
'Robertson, Craig'
'Dyer, Matthew Stephen'
'Claridge, John B.'
'Rosseinsky, Matthew J.'

_publ_section_title
;
 Superionic Lithium Mobility in Low Symmetry Li7Si2S7I Polymorph Accessed
 via Si2S7 Dimer Reorientation
;
_journal_name_full 'Chemical Science'
_journal_paper_doi 10.1039/D5SC09834C
_journal_year 2026
_chemical_formula_moiety 'Cl0.119 I0.881 Li7 S7 Si2'
_chemical_formula_sum 'Cl0.12 I0.88 Li7 S7 Si2'
_chemical_formula_weight 445.11
_space_group_crystal_system triclinic
_space_group_IT_number 2
_space_group_name_Hall '-P 1'
_space_group_name_H-M_alt 'P -1'
_atom_sites_solution_primary dual
_audit_creation_date 2025-01-16
_audit_creation_method
;
Olex2 1.5
(compiled 2024.02.16 svn.r378c4104 for OlexSys, GUI svn.r6928)
;
_audit_update_record
;
2025-03-07 deposited with the CCDC.	2026-06-25 downloaded from the CCDC.
;
_cell_angle_alpha 90.135(4)
_cell_angle_beta 90.937(4)
_cell_angle_gamma 90.498(4)
_cell_formula_units_Z 2
_cell_length_a 9.0486(5)
_cell_length_b 6.0273(3)
_cell_length_c 11.9663(6)
_cell_measurement_reflns_used 4267
_cell_measurement_temperature 241(3)
_cell_measurement_theta_max 30.4160
_cell_measurement_theta_min 2.2460
_cell_volume 652.51(6)
_computing_cell_refinement 'CrysAlisPro 1.171.43.107a (Rigaku OD, 2024)'
_computing_data_collection 'CrysAlisPro system (CCD 43.107a 64-bit (release 07-02-2024))'
_computing_data_reduction 'CrysAlisPro 1.171.43.107a (Rigaku OD, 2024)'
_computing_molecular_graphics 'Olex2 1.5 (Dolomanov et al., 2009)'
_computing_publication_material 'Olex2 1.5 (Dolomanov et al., 2009)'
_computing_structure_refinement 'SHELXL 2018/3 (Sheldrick, 2015)'
_computing_structure_solution 'SHELXT 2018/2 (Sheldrick, 2018)'
_diffrn_ambient_environment N~2~
_diffrn_ambient_temperature 241(3)
_diffrn_detector 'Hybrid Pixel Array Detector'
_diffrn_detector_area_resol_mean 10.0000
_diffrn_measured_fraction_theta_full 0.980
_diffrn_measured_fraction_theta_max 0.760
_diffrn_measurement_details
;
List of Runs (angles in degrees, time in seconds):

  # Type    Start    End  Width  t~exp~   \w     \q     \k     \f   Frames
#--------------------------------------------------------------------------
  1  \w    -84.00  42.00   1.00   10.00    --    5.00 -51.00 -78.00  126
  2  \w    -47.00  81.00   1.00   10.00    --   -8.80  72.00-120.00  128
  3  \w    -44.00  81.00   1.00   10.00    --   -8.80  57.00 120.00  125
  4  \w    -98.00 -54.00   1.00   10.00    --   -8.80 -57.00  30.00   44
  5  \w    -98.00  27.00   1.00   10.00    --   -8.80 -57.00-180.00  125
;
_diffrn_measurement_device 'four-circle diffractometer'
_diffrn_measurement_device_type 'XtaLAB AFC12 (RCD3): Kappa single'
_diffrn_measurement_method '\w scans'
_diffrn_orient_matrix_type 'CrysAlisPro convention (1999,Acta A55,543-557)'
_diffrn_orient_matrix_UB_11 -0.0730618000
_diffrn_orient_matrix_UB_12 0.0542419000
_diffrn_orient_matrix_UB_13 0.0218196000
_diffrn_orient_matrix_UB_21 0.0068865000
_diffrn_orient_matrix_UB_22 -0.0324563000
_diffrn_orient_matrix_UB_23 0.0534383000
_diffrn_orient_matrix_UB_31 0.0920018000
_diffrn_orient_matrix_UB_32 0.0463814000
_diffrn_orient_matrix_UB_33 0.0135175000
_diffrn_radiation_monochromator mirror
_diffrn_radiation_probe x-ray
_diffrn_radiation_type 'Mo K\a'
_diffrn_radiation_wavelength 0.71073
_diffrn_reflns_av_R_equivalents 0.0318
_diffrn_reflns_av_unetI/netI 0.0363
_diffrn_reflns_Laue_measured_fraction_full 0.980
_diffrn_reflns_Laue_measured_fraction_max 0.760
_diffrn_reflns_limit_h_max 11
_diffrn_reflns_limit_h_min -12
_diffrn_reflns_limit_k_max 8
_diffrn_reflns_limit_k_min -8
_diffrn_reflns_limit_l_max 16
_diffrn_reflns_limit_l_min -16
_diffrn_reflns_number 10174
_diffrn_reflns_point_group_measured_fraction_full 0.980
_diffrn_reflns_point_group_measured_fraction_max 0.760
_diffrn_reflns_theta_full 25.242
_diffrn_reflns_theta_max 30.549
_diffrn_reflns_theta_min 1.702
_diffrn_source 'Rotating-anode X-ray tube'
_diffrn_source_type 'Rigaku (Mo) X-ray Source'
_exptl_absorpt_coefficient_mu 3.446
_exptl_absorpt_correction_T_max 1.00000
_exptl_absorpt_correction_T_min 0.96213
_exptl_absorpt_correction_type multi-scan
_exptl_absorpt_process_details
;
CrysAlisPro 1.171.43.107a (Rigaku Oxford Diffraction, 2024)
Empirical absorption correction using spherical harmonics,
implemented in SCALE3 ABSPACK scaling algorithm.
;
_exptl_crystal_colour colourless
_exptl_crystal_colour_primary colourless
_exptl_crystal_density_diffrn 2.265
_exptl_crystal_description block
_exptl_crystal_F_000 419
_exptl_crystal_size_max 0.06
_exptl_crystal_size_mid 0.06
_exptl_crystal_size_min 0.04
_refine_diff_density_max 0.423
_refine_diff_density_min -0.423
_refine_diff_density_rms 0.104
_refine_ls_extinction_method none
_refine_ls_goodness_of_fit_ref 1.043
_refine_ls_hydrogen_treatment undef
_refine_ls_matrix_type full
_refine_ls_number_parameters 227
_refine_ls_number_reflns 3044
_refine_ls_number_restraints 64
_refine_ls_restrained_S_all 1.041
_refine_ls_R_factor_all 0.0324
_refine_ls_R_factor_gt 0.0230
_refine_ls_shift/su_max 0.001
_refine_ls_shift/su_mean 0.000
_refine_ls_structure_factor_coef Fsqd
_refine_ls_weighting_details 'w=1/[\s^2^(Fo^2^)+(0.0110P)^2^+0.0404P] where P=(Fo^2^+2Fc^2^)/3'
_refine_ls_weighting_scheme calc
_refine_ls_wR_factor_gt 0.0391
_refine_ls_wR_factor_ref 0.0410
_reflns_Friedel_coverage 0.000
_reflns_number_gt 2574
_reflns_number_total 3044
_reflns_threshold_expression 'I > 2\s(I)'
_cod_data_source_file d5sc09834c2.cif
_cod_data_source_block lssicl_240k_manual
_cod_database_code 1577453
_shelx_shelxl_version_number 2018/3
_chemical_oxdiff_formula Li7Si2S7ICl
_chemical_oxdiff_usercomment GH228_500
_shelx_space_group_comment
;
The symmetry employed for this shelxl refinement is uniquely defined
by the following loop, which should always be used as a source of
symmetry information in preference to the above space-group names.
They are only intended as comments.
;
_shelx_estimated_absorpt_t_max 0.874
_shelx_estimated_absorpt_t_min 0.820
_olex2_refinement_description
;
1. Shared sites
{I1, Cl1}
2. Uiso/Uaniso restraints and constraints
Uanis(I1) = Uanis(Cl1)
3. Rigid body (RIGU) restrains
 S6, S7, Li5, Li6, Li13, Li14
 with sigma for 1-2 distances of 0.0001 and sigma for 1-3 distances of 0.0001
 S1, S2, Li4, Li7, Li12
 with sigma for 1-2 distances of 0.0001 and sigma for 1-3 distances of 0.0001
4. Others
 1*[Sof(Li11)]+1*[Sof(Li3)]+1*[Sof(Li5)]+1*[Sof(Li1)]+1*[Sof(Li10)]+1*
 [Sof(Li6)]+1*[Sof(Li12)]+1*[Sof(Li13)]+1*[Sof(Li14)]+1*[Sof(Li9)]+1*[Sof(Li4)]+
 1*[Sof(Li7)]=5.5 with esd of 0.001
 1*[Sof(Li14)]+1*[Sof(Li13)]+1*[Sof(Li5)]+1*[Sof(Li6)]=1 with esd of 0.001
 1*[Sof(Li9)]+1*[Sof(Li11)]=1 with esd of 0.001
 Sof(Cl1)=1-FVAR(1)
 Sof(I1)=FVAR(1)
 Fixed Sof: Li8(0.5)
;
_olex2_submission_special_instructions 'No special instructions were received'
_oxdiff_exptl_absorpt_empirical_details
;
Empirical correction (ABSPACK) includes:
- Absorption correction using spherical harmonics
- Frame scaling
;
_oxdiff_exptl_absorpt_empirical_full_max 1.038
_oxdiff_exptl_absorpt_empirical_full_min 0.953

loop_
_space_group_symop_operation_xyz
'x, y, z'
'-x, -y, -z'

loop_
_atom_site_label
_atom_site_type_symbol
_atom_site_fract_x
_atom_site_fract_y
_atom_site_fract_z
_atom_site_U_iso_or_equiv
_atom_site_adp_type
_atom_site_occupancy
_atom_site_site_symmetry_order
_atom_site_calc_flag
_atom_site_refinement_flags_posn
_atom_site_refinement_flags_adp
_atom_site_refinement_flags_occupancy
_atom_site_disorder_assembly
_atom_site_disorder_group
I1 I 0.98926(2) 0.75161(3) 0.88624(2) 0.01949(7) Uani 0.8814(15) 1 d . . P A 1
Cl1 Cl 0.98926(2) 0.75161(3) 0.88624(2) 0.01949(7) Uani 0.1186(15) 1 d . . P A 2
S1 S 0.76560(7) 0.23482(10) 0.40749(5) 0.01805(14) Uani 1 1 d . . . B 3
S2 S 0.94366(7) 0.22395(9) 0.66845(5) 0.01582(14) Uani 1 1 d . . . B 3
S3 S 0.77107(7) 0.70661(9) 0.56871(5) 0.01687(14) Uani 1 1 d . . . A 3
S4 S 0.56036(6) 0.23257(9) 0.63595(5) 0.01434(14) Uani 1 1 d . . . C 3
S5 S 0.68053(7) 0.21446(10) 0.91528(5) 0.01775(14) Uani 1 1 d . . . D 3
S6 S 0.30538(7) 0.24683(10) 0.83547(5) 0.01750(14) Uani 1 1 d . . . A 3
S7 S 0.53656(7) 0.70257(9) 0.81208(5) 0.01789(14) Uani 1 1 d . . . A 3
Si1 Si 0.77026(7) 0.35900(10) 0.57147(5) 0.01234(15) Uani 1 1 d . . . . .
Si2 Si 0.52296(7) 0.35515(10) 0.80599(5) 0.01275(15) Uani 1 1 d . . . . .
Li1 Li 0.7585(6) 0.9292(8) 0.7498(4) 0.0322(16) Uani 0.970(15) 1 d . . P A .
Li2 Li 0.5063(5) 0.7738(9) 0.6110(4) 0.0390(12) Uani 1 1 d . . . . .
Li3 Li 0.9407(6) 0.2934(9) 0.8719(4) 0.0355(18) Uani 0.949(15) 1 d . . P . .
Li4 Li 1.0019(11) 0.0777(19) 0.4626(10) 0.0245(15) Uani 0.425(12) 1 d . . P . .
Li5 Li 0.293(3) 0.834(4) 0.857(3) 0.0313(14) Uani 0.240(16) 1 d . . P . .
Li6 Li 0.2909(19) 0.644(3) 0.8996(16) 0.0287(10) Uani 0.331(19) 1 d . . P A .
Li7 Li 0.9894(10) 0.3660(14) 0.3354(7) 0.029(2) Uani 0.526(12) 1 d . . P B .
Li8 Li 0.5717(13) -0.1157(17) 0.9906(9) 0.043(3) Uani 0.5 1 d . . P . .
Li9 Li 1.1958(12) 0.349(2) 0.6400(8) 0.039(4) Uani 0.552(15) 1 d . . P B .
Li10 Li 0.2912(11) 0.3672(19) 1.0267(9) 0.049(4) Uani 0.546(15) 1 d . . P A .
Li11 Li 0.7577(12) 0.803(2) 0.3683(8) 0.026(3) Uani 0.448(15) 1 d . . P . .
Li12 Li 1.000000 0.000000 0.500000 0.0206(16) Uani 0.17(2) 2 d S . P B .
Li13 Li 0.281(2) 0.834(3) 0.812(2) 0.0289(11) Uani 0.254(16) 1 d . . P A .
Li14 Li 0.290(4) 0.699(7) 0.873(3) 0.0288(13) Uani 0.175(18) 1 d . . P A .

loop_
_atom_site_aniso_label
_atom_site_aniso_U_11
_atom_site_aniso_U_22
_atom_site_aniso_U_33
_atom_site_aniso_U_23
_atom_site_aniso_U_13
_atom_site_aniso_U_12
I1 0.01796(11) 0.02128(10) 0.01918(10) 0.00068(7) -0.00256(7) 0.00187(7)
Cl1 0.01796(11) 0.02128(10) 0.01918(10) 0.00068(7) -0.00256(7) 0.00187(7)
S1 0.0170(3) 0.0239(3) 0.0132(3) -0.0041(2) 0.0011(2) -0.0008(2)
S2 0.0137(3) 0.0173(3) 0.0164(3) -0.0010(2) -0.0017(2) 0.0028(2)
S3 0.0205(3) 0.0119(3) 0.0183(3) 0.0013(2) 0.0026(3) 0.0014(2)
S4 0.0133(3) 0.0162(3) 0.0135(3) -0.0022(2) 0.0021(2) -0.0025(2)
S5 0.0163(3) 0.0182(3) 0.0188(3) 0.0027(2) -0.0025(3) 0.0014(2)
S6 0.0138(3) 0.0223(3) 0.0164(3) 0.0000(2) 0.0024(2) -0.0019(2)
S7 0.0210(3) 0.0130(3) 0.0198(3) -0.0011(2) 0.0025(3) 0.0005(2)
Si1 0.0130(3) 0.0122(3) 0.0119(3) 0.0003(2) 0.0015(3) -0.0004(2)
Si2 0.0130(3) 0.0129(3) 0.0124(3) -0.0001(2) 0.0016(3) 0.0000(2)
Li1 0.034(3) 0.034(3) 0.029(3) -0.002(2) 0.003(2) -0.010(2)
Li2 0.020(3) 0.064(3) 0.033(3) -0.004(2) -0.002(2) 0.000(2)
Li3 0.034(3) 0.049(3) 0.023(3) -0.009(2) 0.000(2) -0.014(2)
Li4 0.024(3) 0.0283(17) 0.0214(17) -0.0044(15) 0.0014(13) -0.0003(14)
Li5 0.039(4) 0.0276(8) 0.0270(9) -0.0014(6) -0.0005(8) -0.0009(7)
Li6 0.032(3) 0.0275(8) 0.0267(8) -0.0016(7) 0.0009(8) -0.0001(6)
Li7 0.024(3) 0.034(3) 0.028(3) 0.002(2) 0.0017(18) 0.0004(17)
Li8 0.060(7) 0.041(6) 0.029(5) 0.006(4) -0.003(5) -0.026(5)
Li9 0.035(6) 0.055(9) 0.027(5) 0.010(5) -0.009(4) -0.021(6)
Li10 0.039(6) 0.074(8) 0.035(6) -0.007(5) 0.008(5) -0.004(5)
Li11 0.031(6) 0.032(8) 0.014(5) -0.002(4) -0.002(4) 0.001(5)
Li12 0.025(3) 0.0220(17) 0.015(2) -0.0109(17) 0.0031(15) 0.0013(15)
Li13 0.032(3) 0.0276(8) 0.0268(9) -0.0015(6) 0.0008(8) -0.0002(9)
Li14 0.032(4) 0.0276(8) 0.0268(8) -0.0015(6) 0.0006(7) -0.0004(5)

loop_
_atom_type_symbol
_atom_type_description
_atom_type_scat_dispersion_real
_atom_type_scat_dispersion_imag
_atom_type_scat_source
Cl Cl 0.1484 0.1585 'International Tables Vol C Tables 4.2.6.8 and 6.1.1.4'
I I -0.4742 1.8119 'International Tables Vol C Tables 4.2.6.8 and 6.1.1.4'
Li Li -0.0003 0.0001 'International Tables Vol C Tables 4.2.6.8 and 6.1.1.4'
S S 0.1246 0.1234 'International Tables Vol C Tables 4.2.6.8 and 6.1.1.4'
Si Si 0.0817 0.0704 'International Tables Vol C Tables 4.2.6.8 and 6.1.1.4'

loop_
_geom_angle_atom_site_label_1
_geom_angle_atom_site_label_2
_geom_angle_atom_site_label_3
_geom_angle
_geom_angle_site_symmetry_1
_geom_angle_site_symmetry_3
_geom_angle_publ_flag
Li1 I1 Li3 137.66(15) . 2_767 ?
Li1 I1 Li3 59.65(13) . 1_565 ?
Li3 I1 Li1 103.31(15) . . ?
Li3 I1 Li3 89.79(14) . 2_767 ?
Li3 I1 Li3 162.2(2) . 1_565 ?
Li3 I1 Li3 99.86(13) 2_767 1_565 ?
Li3 I1 Li5 108.1(5) . 1_655 ?
Li3 I1 Li6 85.3(4) . 1_655 ?
Li3 I1 Li10 69.0(3) . 2_667 ?
Li3 I1 Li13 106.9(4) . 1_655 ?
Li5 I1 Li1 125.0(6) 1_655 . ?
Li5 I1 Li3 87.6(5) 1_655 1_565 ?
Li5 I1 Li3 86.7(6) 1_655 2_767 ?
Li5 I1 Li10 164.6(7) 1_655 2_667 ?
Li5 I1 Li13 11.2(5) 1_655 1_655 ?
Li6 I1 Li1 145.7(4) 1_655 . ?
Li6 I1 Li3 111.6(4) 1_655 1_565 ?
Li6 I1 Li3 74.3(4) 1_655 2_767 ?
Li6 I1 Li5 25.7(7) 1_655 1_655 ?
Li6 I1 Li10 142.2(5) 1_655 2_667 ?
Li6 I1 Li13 31.9(6) 1_655 1_655 ?
Li7 I1 Li1 66.9(2) 2_766 . ?
Li7 I1 Li3 72.7(2) 2_766 . ?
Li7 I1 Li3 102.39(19) 2_766 1_565 ?
Li7 I1 Li3 153.9(2) 2_766 2_767 ?
Li7 I1 Li5 80.8(6) 2_766 1_655 ?
Li7 I1 Li6 84.8(4) 2_766 1_655 ?
Li7 I1 Li10 111.5(3) 2_766 2_667 ?
Li7 I1 Li13 70.2(6) 2_766 1_655 ?
Li10 I1 Li1 69.7(2) 2_667 . ?
Li10 I1 Li3 78.3(2) 2_667 2_767 ?
Li10 I1 Li3 98.2(2) 2_667 1_565 ?
Li13 I1 Li1 115.7(5) 1_655 . ?
Li13 I1 Li3 86.7(4) 1_655 1_565 ?
Li13 I1 Li3 97.8(6) 1_655 2_767 ?
Li13 I1 Li10 174.2(5) 1_655 2_667 ?
Li14 I1 Li1 137.1(9) 1_655 . ?
Li14 I1 Li3 91.7(9) 1_655 . ?
Li14 I1 Li3 104.5(9) 1_655 1_565 ?
Li14 I1 Li3 81.2(8) 1_655 2_767 ?
Li14 I1 Li5 17.2(8) 1_655 1_655 ?
Li14 I1 Li6 9.4(8) 1_655 1_655 ?
Li14 I1 Li7 80.2(7) 1_655 2_766 ?
Li14 I1 Li10 151.6(10) 1_655 2_667 ?
Li14 I1 Li13 22.6(11) 1_655 1_655 ?
Li1 Cl1 Li3 137.66(15) . 2_767 ?
Li3 Cl1 Li1 103.31(15) . . ?
Li3 Cl1 Li3 89.79(14) . 2_767 ?
Li3 Cl1 Li5 108.1(5) . 1_655 ?
Li3 Cl1 Li6 85.3(4) . 1_655 ?
Li3 Cl1 Li10 69.0(3) . 2_667 ?
Li3 Cl1 Li13 106.9(4) . 1_655 ?
Li5 Cl1 Li1 125.0(6) 1_655 . ?
Li5 Cl1 Li3 86.7(6) 1_655 2_767 ?
Li5 Cl1 Li10 164.6(7) 1_655 2_667 ?
Li5 Cl1 Li13 11.2(5) 1_655 1_655 ?
Li6 Cl1 Li1 145.7(4) 1_655 . ?
Li6 Cl1 Li3 74.3(4) 1_655 2_767 ?
Li6 Cl1 Li5 25.7(7) 1_655 1_655 ?
Li6 Cl1 Li10 142.2(5) 1_655 2_667 ?
Li6 Cl1 Li13 31.9(6) 1_655 1_655 ?
Li7 Cl1 Li1 66.9(2) 2_766 . ?
Li7 Cl1 Li3 153.9(2) 2_766 2_767 ?
Li7 Cl1 Li3 72.7(2) 2_766 . ?
Li7 Cl1 Li5 80.8(6) 2_766 1_655 ?
Li7 Cl1 Li6 84.8(4) 2_766 1_655 ?
Li7 Cl1 Li10 111.5(3) 2_766 2_667 ?
Li7 Cl1 Li13 70.2(6) 2_766 1_655 ?
Li10 Cl1 Li1 69.7(2) 2_667 . ?
Li10 Cl1 Li3 78.3(2) 2_667 2_767 ?
Li13 Cl1 Li1 115.7(5) 1_655 . ?
Li13 Cl1 Li3 97.8(6) 1_655 2_767 ?
Li13 Cl1 Li10 174.2(5) 1_655 2_667 ?
Li14 Cl1 Li1 137.1(9) 1_655 . ?
Li14 Cl1 Li3 91.7(9) 1_655 . ?
Li14 Cl1 Li3 81.2(8) 1_655 2_767 ?
Li14 Cl1 Li5 17.2(8) 1_655 1_655 ?
Li14 Cl1 Li6 9.4(8) 1_655 1_655 ?
Li14 Cl1 Li7 80.2(7) 1_655 2_766 ?
Li14 Cl1 Li10 151.6(10) 1_655 2_667 ?
Li14 Cl1 Li13 22.6(11) 1_655 1_655 ?
Si1 S1 Li2 95.33(12) . 2_666 ?
Si1 S1 Li4 83.3(2) . . ?
Si1 S1 Li7 102.9(2) . . ?
Si1 S1 Li9 82.1(2) . 2_766 ?
Si1 S1 Li11 121.0(2) . 1_545 ?
Si1 S1 Li12 78.87(3) . . ?
Si1 S1 Li13 165.6(4) . 2_666 ?
Li2 S1 Li9 97.5(3) 2_666 2_766 ?
Li2 S1 Li11 87.0(3) 2_666 1_545 ?
Li2 S1 Li12 141.59(12) 2_666 . ?
Li2 S1 Li13 76.6(5) 2_666 2_666 ?
Li4 S1 Li2 153.1(3) . 2_666 ?
Li4 S1 Li9 108.9(4) . 2_766 ?
Li4 S1 Li11 71.2(4) . 1_545 ?
Li4 S1 Li12 12.1(3) . . ?
Li4 S1 Li13 109.3(5) . 2_666 ?
Li7 S1 Li2 146.8(2) . 2_666 ?
Li7 S1 Li4 58.0(4) . . ?
Li7 S1 Li9 58.7(3) . 2_766 ?
Li7 S1 Li11 106.3(3) . 1_545 ?
Li7 S1 Li12 70.1(2) . . ?
Li7 S1 Li13 79.3(5) . 2_666 ?
Li9 S1 Li11 156.2(3) 2_766 1_545 ?
Li9 S1 Li12 118.8(2) 2_766 . ?
Li9 S1 Li13 87.1(5) 2_766 2_666 ?
Li11 S1 Li12 65.2(2) 1_545 . ?
Li11 S1 Li13 71.1(5) 1_545 2_666 ?
Li13 S1 Li12 114.9(4) 2_666 . ?
Si1 S2 Li1 89.71(12) . 1_545 ?
Si1 S2 Li3 117.20(13) . . ?
Si1 S2 Li4 95.5(3) . 2_756 ?
Si1 S2 Li4 77.2(2) . . ?
Si1 S2 Li7 77.5(2) . 2_766 ?
Si1 S2 Li9 119.8(3) . . ?
Si1 S2 Li11 131.6(2) . 2_766 ?
Si1 S2 Li12 85.87(3) . . ?
Li1 S2 Li4 104.8(3) 1_545 . ?
Li1 S2 Li11 130.3(3) 1_545 2_766 ?
Li3 S2 Li1 74.33(16) . 1_545 ?
Li3 S2 Li4 165.4(3) . . ?
Li3 S2 Li7 82.1(2) . 2_766 ?
Li3 S2 Li11 101.3(2) . 2_766 ?
Li3 S2 Li12 153.62(13) . . ?
Li4 S2 Li1 82.8(3) 2_756 1_545 ?
Li4 S2 Li3 139.3(3) 2_756 . ?
Li4 S2 Li4 28.9(6) 2_756 . ?
Li4 S2 Li7 131.0(4) 2_756 2_766 ?
Li4 S2 Li11 67.8(3) . 2_766 ?
Li4 S2 Li11 68.9(3) 2_756 2_766 ?
Li4 S2 Li12 15.1(3) 2_756 . ?
Li7 S2 Li1 144.2(2) 2_766 1_545 ?
Li7 S2 Li4 104.6(3) 2_766 . ?
Li7 S2 Li11 80.1(3) 2_766 2_766 ?
Li9 S2 Li1 149.4(3) . 1_545 ?
Li9 S2 Li3 96.5(3) . . ?
Li9 S2 Li4 76.8(3) . . ?
Li9 S2 Li4 86.3(4) . 2_756 ?
Li9 S2 Li7 58.5(4) . 2_766 ?
Li9 S2 Li11 21.5(3) . 2_766 ?
Li9 S2 Li12 81.1(3) . . ?
Li12 S2 Li1 94.38(11) . 1_545 ?
Li12 S2 Li4 13.8(3) . . ?
Li12 S2 Li7 117.4(2) . 2_766 ?
Li12 S2 Li11 67.6(2) . 2_766 ?
Si1 S3 Li1 120.72(11) . . ?
Si1 S3 Li2 99.41(13) . . ?
Si1 S3 Li4 121.9(3) . 2_766 ?
Si1 S3 Li7 79.1(2) . 2_766 ?
Si1 S3 Li9 83.4(3) . 2_766 ?
Si1 S3 Li11 104.7(3) . . ?
Si1 S3 Li12 128.55(3) . 1_565 ?
Li1 S3 Li12 88.02(11) . 1_565 ?
Li2 S3 Li1 71.45(17) . . ?
Li2 S3 Li9 110.5(3) . 2_766 ?
Li2 S3 Li12 131.32(13) . 1_565 ?
Li4 S3 Li1 84.5(3) 2_766 . ?
Li4 S3 Li2 138.7(3) 2_766 . ?
Li4 S3 Li7 56.0(4) 2_766 2_766 ?
Li4 S3 Li9 78.8(3) 2_766 2_766 ?
Li4 S3 Li11 75.8(4) 2_766 . ?
Li4 S3 Li12 11.3(3) 2_766 1_565 ?
Li7 S3 Li1 75.8(2) 2_766 . ?
Li7 S3 Li2 140.7(2) 2_766 . ?
Li7 S3 Li9 108.3(3) 2_766 2_766 ?
Li7 S3 Li12 67.20(19) 2_766 1_565 ?
Li9 S3 Li1 155.6(3) 2_766 . ?
Li9 S3 Li12 72.5(2) 2_766 1_565 ?
Li11 S3 Li1 134.2(3) . . ?
Li11 S3 Li2 97.1(3) . . ?
Li11 S3 Li7 121.5(3) . 2_766 ?
Li11 S3 Li9 23.4(3) . 2_766 ?
Li11 S3 Li12 66.2(3) . 1_565 ?
Si1 S4 Si2 111.05(3) . . ?
Si1 S4 Li1 81.38(10) . 1_545 ?
Si1 S4 Li2 79.52(10) . 2_666 ?
Si1 S4 Li2 116.51(10) . 1_545 ?
Si1 S4 Li11 152.4(2) . 2_666 ?
Si2 S4 Li1 83.21(10) . 1_545 ?
Si2 S4 Li2 113.45(11) . 1_545 ?
Si2 S4 Li2 151.94(10) . 2_666 ?
Si2 S4 Li11 82.5(2) . 2_666 ?
Li1 S4 Li2 124.68(14) 1_545 2_666 ?
Li2 S4 Li1 62.01(14) 1_545 1_545 ?
Li2 S4 Li2 81.68(16) 1_545 2_666 ?
Li2 S4 Li11 76.2(3) 1_545 2_666 ?
Li11 S4 Li1 125.1(3) 2_666 1_545 ?
Li11 S4 Li2 78.4(2) 2_666 2_666 ?
Si2 S5 Li1 89.33(11) . 1_545 ?
Si2 S5 Li3 115.69(13) . . ?
Si2 S5 Li5 135.0(5) . 2_667 ?
Si2 S5 Li6 119.6(4) . 2_667 ?
Si2 S5 Li8 76.8(2) . 2_657 ?
Si2 S5 Li8 107.2(3) . . ?
Si2 S5 Li10 80.4(2) . 2_667 ?
Si2 S5 Li14 125.6(8) . 2_667 ?
Li1 S5 Li5 129.3(5) 1_545 2_667 ?
Li3 S5 Li1 72.79(16) . 1_545 ?
Li3 S5 Li5 99.3(5) . 2_667 ?
Li3 S5 Li8 166.4(3) . 2_657 ?
Li3 S5 Li10 77.8(3) . 2_667 ?
Li3 S5 Li14 95.0(8) . 2_667 ?
Li6 S5 Li1 151.1(5) 2_667 1_545 ?
Li6 S5 Li3 92.3(4) 2_667 . ?
Li6 S5 Li5 27.1(7) 2_667 2_667 ?
Li6 S5 Li8 76.2(5) 2_667 2_657 ?
Li6 S5 Li8 89.1(5) 2_667 . ?
Li6 S5 Li10 53.4(5) 2_667 2_667 ?
Li6 S5 Li14 9.4(10) 2_667 2_667 ?
Li8 S5 Li1 114.2(3) 2_657 1_545 ?
Li8 S5 Li1 82.2(3) . 1_545 ?
Li8 S5 Li3 129.3(3) . . ?
Li8 S5 Li5 64.3(6) . 2_667 ?
Li8 S5 Li5 67.2(6) 2_657 2_667 ?
Li8 S5 Li8 44.9(5) . 2_657 ?
Li8 S5 Li10 137.2(3) . 2_667 ?
Li8 S5 Li14 80.4(10) . 2_667 ?
Li10 S5 Li1 140.6(2) 2_667 1_545 ?
Li10 S5 Li5 80.5(6) 2_667 2_667 ?
Li10 S5 Li8 100.3(3) 2_667 2_657 ?
Li14 S5 Li1 144.2(9) 2_667 1_545 ?
Li14 S5 Li5 17.7(9) 2_667 2_667 ?
Li14 S5 Li8 72.6(8) 2_667 2_657 ?
Li14 S5 Li10 62.8(11) 2_667 2_667 ?
Si2 S6 Li5 111.1(5) . 1_545 ?
Si2 S6 Li6 79.5(4) . . ?
Si2 S6 Li8 80.3(2) . 2_657 ?
Si2 S6 Li9 96.9(2) . 1_455 ?
Si2 S6 Li10 97.7(2) . . ?
Si2 S6 Li11 94.1(2) . 2_666 ?
Si2 S6 Li13 111.1(5) . 1_545 ?
Si2 S6 Li14 77.2(7) . . ?
Li5 S6 Li6 155.5(8) 1_545 . ?
Li5 S6 Li9 108.5(7) 1_545 1_455 ?
Li5 S6 Li11 88.6(8) 1_545 2_666 ?
Li5 S6 Li13 12.6(6) 1_545 1_545 ?
Li5 S6 Li14 163.6(10) 1_545 . ?
Li6 S6 Li9 91.3(5) . 1_455 ?
Li6 S6 Li14 8.3(7) . . ?
Li8 S6 Li5 67.0(7) 2_657 1_545 ?
Li8 S6 Li6 94.5(5) 2_657 . ?
Li8 S6 Li9 173.0(4) 2_657 1_455 ?
Li8 S6 Li11 150.3(4) 2_657 2_666 ?
Li8 S6 Li13 79.0(7) 2_657 1_545 ?
Li8 S6 Li14 101.8(8) 2_657 . ?
Li9 S6 Li14 83.7(8) 1_455 . ?
Li10 S6 Li5 101.3(7) . 1_545 ?
Li10 S6 Li6 54.6(5) . . ?
Li10 S6 Li8 47.8(4) . 2_657 ?
Li10 S6 Li9 139.2(4) . 1_455 ?
Li10 S6 Li11 160.7(4) . 2_666 ?
Li10 S6 Li13 113.4(7) . 1_545 ?
Li10 S6 Li14 62.9(8) . . ?
Li11 S6 Li6 113.2(6) 2_666 . ?
Li11 S6 Li9 22.9(3) 2_666 1_455 ?
Li11 S6 Li13 76.0(7) 2_666 1_545 ?
Li11 S6 Li14 105.2(8) 2_666 . ?
Li13 S6 Li6 166.1(7) 1_545 . ?
Li13 S6 Li9 96.2(7) 1_545 1_455 ?
Li13 S6 Li14 171.6(9) 1_545 . ?
Si2 S7 Li1 124.48(12) . . ?
Si2 S7 Li2 97.94(13) . . ?
Si2 S7 Li5 106.8(6) . . ?
Si2 S7 Li6 80.0(4) . . ?
Si2 S7 Li8 119.2(2) . 1_565 ?
Si2 S7 Li10 83.5(3) . 2_667 ?
Si2 S7 Li13 106.0(5) . . ?
Si2 S7 Li14 87.4(11) . . ?
Li2 S7 Li1 72.19(16) . . ?
Li2 S7 Li6 110.4(5) . . ?
Li2 S7 Li10 147.7(3) . 2_667 ?
Li5 S7 Li1 128.0(6) . . ?
Li5 S7 Li2 94.2(7) . . ?
Li5 S7 Li6 29.5(8) . . ?
Li5 S7 Li8 76.0(8) . 1_565 ?
Li5 S7 Li10 116.4(8) . 2_667 ?
Li5 S7 Li13 13.0(6) . . ?
Li6 S7 Li1 155.3(4) . . ?
Li6 S7 Li10 101.6(5) . 2_667 ?
Li8 S7 Li1 85.8(3) 1_565 . ?
Li8 S7 Li2 142.9(3) 1_565 . ?
Li8 S7 Li6 78.2(5) 1_565 . ?
Li8 S7 Li10 47.5(4) 1_565 2_667 ?
Li8 S7 Li13 87.8(7) 1_565 . ?
Li10 S7 Li1 80.4(3) 2_667 . ?
Li13 S7 Li1 125.0(5) . . ?
Li13 S7 Li2 81.4(6) . . ?
Li13 S7 Li6 36.7(7) . . ?
Li13 S7 Li10 129.4(7) . 2_667 ?
Li14 S7 Li1 147.9(11) . . ?
Li14 S7 Li2 102.4(9) . . ?
Li14 S7 Li5 20.1(10) . . ?
Li14 S7 Li6 10.3(10) . . ?
Li14 S7 Li8 80.6(9) . 1_565 ?
Li14 S7 Li10 109.9(10) . 2_667 ?
Li14 S7 Li13 26.4(12) . . ?
S1 Si1 S2 112.27(4) . . ?
S1 Si1 S4 101.77(3) . . ?
S2 Si1 S4 108.26(3) . . ?
S3 Si1 S1 109.86(4) . . ?
S3 Si1 S2 113.58(4) . . ?
S3 Si1 S4 110.46(4) . . ?
S5 Si2 S4 108.97(4) . . ?
S5 Si2 S6 113.45(3) . . ?
S6 Si2 S4 102.28(4) . . ?
S7 Si2 S4 110.93(3) . . ?
S7 Si2 S5 110.43(4) . . ?
S7 Si2 S6 110.52(4) . . ?
I1 Li1 S4 162.96(18) . 1_565 ?
I1 Li1 Li2 139.3(2) . . ?
I1 Li1 Li3 67.54(15) . 1_565 ?
I1 Li1 Li4 87.2(2) . 2_766 ?
I1 Li1 Li7 55.09(19) . 2_766 ?
I1 Li1 Li10 55.1(2) . 2_667 ?
Cl1 Li1 Li2 139.3(2) . . ?
S2 Li1 Li2 119.4(2) 1_565 . ?
S3 Li1 Li2 53.36(14) . . ?
S4 Li1 Li2 57.65(14) 1_565 . ?
S5 Li1 Li2 113.5(2) 1_565 . ?
S7 Li1 S3 90.97(15) . . ?
S7 Li1 Li2 52.58(14) . . ?
Li2 Li1 Li3 152.8(2) . 1_565 ?
Li2 Li1 Li4 94.1(2) . 2_766 ?
Li2 Li1 Li7 101.7(2) . 2_766 ?
Li2 Li1 Li10 100.2(3) . 2_667 ?
Li3 Li1 Li4 91.3(2) 1_565 2_766 ?
Li3 Li1 Li7 100.1(2) 1_565 2_766 ?
Li3 Li1 Li10 94.5(2) 1_565 2_667 ?
Li7 Li1 Li4 41.7(3) 2_766 2_766 ?
Li7 Li1 Li10 93.7(3) 2_766 2_667 ?
Li10 Li1 Li4 135.3(3) 2_667 2_766 ?
S1 Li2 S3 160.1(2) 2_666 . ?
S1 Li2 Li1 144.7(2) 2_666 . ?
S1 Li2 Li13 54.7(5) 2_666 . ?
S3 Li2 Li1 55.18(14) . . ?
S3 Li2 Li13 142.9(5) . . ?
S4 Li2 Li1 60.33(14) 1_565 . ?
S4 Li2 Li13 128.4(5) 2_666 . ?
S4 Li2 Li13 85.3(4) 1_565 . ?
S7 Li2 S3 94.36(17) . . ?
S7 Li2 Li1 55.23(14) . . ?
S7 Li2 Li13 49.2(5) . . ?
Li1 Li2 S4 134.3(2) . 2_666 ?
Li1 Li2 Li11 104.7(3) . 2_676 ?
Li1 Li2 Li13 92.1(5) . . ?
Li13 Li2 Li11 54.6(4) . 2_676 ?
I1 Li3 I1 80.14(13) 2_767 1_545 ?
I1 Li3 I1 162.2(2) . 1_545 ?
I1 Li3 I1 90.21(14) . 2_767 ?
I1 Li3 Li1 143.8(2) . 1_545 ?
I1 Li3 Li1 119.93(19) 2_767 1_545 ?
I1 Li3 Li6 86.4(3) . 2_667 ?
I1 Li3 Li6 50.8(3) 2_767 2_667 ?
I1 Li3 Li6 98.7(3) 1_545 2_667 ?
I1 Li3 Li7 53.05(18) . 2_766 ?
I1 Li3 Li7 139.0(2) 2_767 2_766 ?
I1 Li3 Li10 56.2(2) . 2_667 ?
I1 Li3 Li10 79.8(2) 2_767 2_667 ?
S5 Li3 S2 101.70(18) . . ?
Li1 Li3 I1 52.81(12) 1_545 1_545 ?
Li1 Li3 Li6 97.3(3) 1_545 2_667 ?
Li1 Li3 Li7 101.0(2) 1_545 2_766 ?
Li1 Li3 Li10 106.6(3) 1_545 2_667 ?
Li7 Li3 I1 129.0(2) 2_766 1_545 ?
Li7 Li3 Li6 130.2(4) 2_766 2_667 ?
Li10 Li3 I1 135.0(3) 2_667 1_545 ?
Li10 Li3 Li6 39.2(4) 2_667 2_667 ?
Li10 Li3 Li7 91.1(3) 2_667 2_766 ?
S1 Li4 S2 86.2(3) . . ?
S1 Li4 Si1 43.67(17) . . ?
S1 Li4 Li9 117.0(5) . . ?
S2 Li4 S2 151.1(6) 2_756 . ?
S2 Li4 Si1 147.5(4) 2_756 . ?
S2 Li4 Si1 42.91(15) . . ?
S2 Li4 Li9 48.1(3) . . ?
S2 Li4 Li9 133.6(5) 2_756 . ?
S3 Li4 S2 98.4(3) 2_766 . ?
S3 Li4 Si1 111.0(4) 2_766 . ?
S3 Li4 Li9 51.8(3) 2_766 . ?
Si1 Li4 Li9 78.6(3) . . ?
Si1 Li4 Li9 102.7(4) . 2_756 ?
Si1 Li4 Li11 94.5(4) . 2_766 ?
Li4 Li4 S1 116.2(10) 2_756 . ?
Li4 Li4 S2 66.1(8) 2_756 . ?
Li4 Li4 S2 85.0(9) 2_756 2_756 ?
Li4 Li4 S3 121.0(11) 2_756 2_766 ?
Li4 Li4 Si1 94.9(9) 2_756 . ?
Li4 Li4 Li7 175.0(12) 2_756 . ?
Li4 Li4 Li9 71.4(9) 2_756 2_756 ?
Li4 Li4 Li9 85.9(9) 2_756 . ?
Li4 Li4 Li11 80.6(9) 2_756 1_545 ?
Li4 Li4 Li11 74.4(9) 2_756 2_766 ?
Li7 Li4 S1 59.2(4) . . ?
Li7 Li4 S2 110.4(5) . . ?
Li7 Li4 S2 98.4(5) . 2_756 ?
Li7 Li4 S3 62.5(4) . 2_766 ?
Li7 Li4 Si1 80.2(4) . . ?
Li7 Li4 Li9 94.4(5) . . ?
Li7 Li4 Li9 108.3(5) . 2_756 ?
Li7 Li4 Li11 107.1(5) . 2_766 ?
Li7 Li4 Li11 97.8(5) . 1_545 ?
Li9 Li4 Li9 157.2(5) . 2_756 ?
Li11 Li4 Si1 87.6(4) 1_545 . ?
Li11 Li4 Li9 18.7(2) 2_766 . ?
Li11 Li4 Li9 17.3(3) 1_545 2_756 ?
Li11 Li4 Li9 142.7(5) 2_766 2_756 ?
Li11 Li4 Li9 159.7(5) 1_545 . ?
Li11 Li4 Li11 155.0(5) 1_545 2_766 ?
Li12 Li4 S1 116.2(10) . . ?
Li12 Li4 S2 66.1(8) . . ?
Li12 Li4 S2 85.0(9) . 2_756 ?
Li12 Li4 S3 121.0(11) . 2_766 ?
Li12 Li4 Si1 94.9(9) . . ?
Li12 Li4 Li4 0.001(3) . 2_756 ?
Li12 Li4 Li7 175.0(12) . . ?
Li12 Li4 Li9 85.9(9) . . ?
Li12 Li4 Li9 71.4(9) . 2_756 ?
Li12 Li4 Li11 74.4(9) . 2_766 ?
Li12 Li4 Li11 80.6(9) . 1_545 ?
I1 Li5 Li8 140.4(11) 1_455 1_565 ?
I1 Li5 Li10 77.2(6) 1_455 . ?
I1 Li5 Li11 94.7(8) 1_455 2_676 ?
S5 Li5 Li10 48.2(5) 2_667 . ?
S6 Li5 Li10 150.2(11) 1_565 . ?
S7 Li5 Li10 82.7(8) . . ?
Li6 Li5 I1 76.9(13) . 1_455 ?
Li6 Li5 S5 60.2(14) . 2_667 ?
Li6 Li5 S6 162(2) . 1_565 ?
Li6 Li5 S7 78.9(14) . . ?
Li6 Li5 Li8 107.7(18) . 2_667 ?
Li6 Li5 Li8 83.7(15) . 1_565 ?
Li6 Li5 Li10 12.0(12) . . ?
Li6 Li5 Li11 151.8(19) . 2_676 ?
Li8 Li5 I1 116.4(9) 2_667 1_455 ?
Li8 Li5 Li8 39.1(6) 2_667 1_565 ?
Li8 Li5 Li10 96.8(9) 2_667 . ?
Li8 Li5 Li10 77.1(7) 1_565 . ?
Li8 Li5 Li11 117.0(8) 1_565 2_676 ?
Li8 Li5 Li11 100.2(8) 2_667 2_676 ?
Li10 Li5 Li11 163.1(9) . 2_676 ?
Li13 Li5 I1 87(4) . 1_455 ?
Li13 Li5 S5 171(4) . 2_667 ?
Li13 Li5 S6 84(4) . 1_565 ?
Li13 Li5 S7 87(4) . . ?
Li13 Li5 Li6 113(5) . . ?
Li13 Li5 Li8 133(4) . 1_565 ?
Li13 Li5 Li8 137(4) . 2_667 ?
Li13 Li5 Li10 125(4) . . ?
Li13 Li5 Li11 39(4) . 2_676 ?
Li13 Li5 Li14 103(5) . . ?
Li14 Li5 I1 77(3) . 1_455 ?
Li14 Li5 S5 71(3) . 2_667 ?
Li14 Li5 S6 173(4) . 1_565 ?
Li14 Li5 S7 76(3) . . ?
Li14 Li5 Li6 10(3) . . ?
Li14 Li5 Li8 90(3) . 1_565 ?
Li14 Li5 Li8 117(4) . 2_667 ?
Li14 Li5 Li10 22(3) . . ?
Li14 Li5 Li11 142(4) . 2_676 ?
I1 Li6 Si2 144.3(6) 1_455 . ?
I1 Li6 Li3 54.8(3) 1_455 2_667 ?
I1 Li6 Li8 100.0(5) 1_455 2_667 ?
I1 Li6 Li8 134.4(7) 1_455 1_565 ?
S5 Li6 S6 128.1(9) 2_667 . ?
S5 Li6 S7 104.9(6) 2_667 . ?
S5 Li6 Si2 119.6(7) 2_667 . ?
S6 Li6 Si2 44.2(3) . . ?
S7 Li6 S6 87.1(5) . . ?
S7 Li6 Si2 44.1(3) . . ?
Si2 Li6 Li3 143.0(7) . 2_667 ?
Si2 Li6 Li8 112.7(6) . 2_667 ?
Si2 Li6 Li8 79.8(5) . 1_565 ?
Li5 Li6 I1 77.4(13) . 1_455 ?
Li5 Li6 S5 92.7(16) . 2_667 ?
Li5 Li6 S6 138.2(18) . . ?
Li5 Li6 S7 71.6(13) . . ?
Li5 Li6 Si2 111.7(15) . . ?
Li5 Li6 Li3 103.2(14) . 2_667 ?
Li5 Li6 Li8 72.5(14) . 1_565 ?
Li5 Li6 Li8 51.4(15) . 2_667 ?
Li5 Li6 Li10 161.4(18) . . ?
Li5 Li6 Li13 19.0(13) . . ?
Li8 Li6 Li3 99.9(5) 1_565 2_667 ?
Li8 Li6 Li3 79.7(4) 2_667 2_667 ?
Li8 Li6 Li8 34.5(5) 1_565 2_667 ?
Li10 Li6 I1 101.9(7) . 1_455 ?
Li10 Li6 S5 68.8(6) . 2_667 ?
Li10 Li6 S6 60.2(5) . . ?
Li10 Li6 S7 113.0(8) . . ?
Li10 Li6 Si2 79.9(6) . . ?
Li10 Li6 Li3 63.3(5) . 2_667 ?
Li10 Li6 Li8 96.4(7) . 1_565 ?
Li10 Li6 Li8 111.3(7) . 2_667 ?
Li13 Li6 I1 75.1(10) . 1_455 ?
Li13 Li6 S5 111.6(12) . 2_667 ?
Li13 Li6 S6 119.9(12) . . ?
Li13 Li6 S7 69.9(10) . . ?
Li13 Li6 Si2 102.3(11) . . ?
Li13 Li6 Li3 114.7(11) . 2_667 ?
Li13 Li6 Li8 86.1(11) . 1_565 ?
Li13 Li6 Li8 69.9(11) . 2_667 ?
Li13 Li6 Li10 176.9(14) . . ?
I1 Li7 Si1 116.5(3) 2_766 2_766 ?
I1 Li7 Li1 57.97(19) 2_766 2_766 ?
I1 Li7 Li3 54.26(17) 2_766 2_766 ?
I1 Li7 Li11 111.3(3) 2_766 . ?
I1 Li7 Li12 116.6(3) 2_766 . ?
I1 Li7 Li13 56.2(5) 2_766 2_666 ?
S1 Li7 Li11 71.2(3) . . ?
S1 Li7 Li12 61.81(19) . . ?
S2 Li7 Li11 52.7(2) 2_766 . ?
S2 Li7 Li12 137.1(4) 2_766 . ?
S3 Li7 Li11 128.7(4) 2_766 . ?
S3 Li7 Li12 62.32(19) 2_766 . ?
Si1 Li7 Li1 84.4(2) 2_766 2_766 ?
Si1 Li7 Li3 77.7(2) 2_766 2_766 ?
Si1 Li7 Li11 88.6(3) 2_766 . ?
Si1 Li7 Li12 98.5(3) 2_766 . ?
Si1 Li7 Li13 165.3(5) 2_766 2_666 ?
Li1 Li7 Li3 87.8(3) 2_766 2_766 ?
Li1 Li7 Li11 161.7(3) 2_766 . ?
Li1 Li7 Li13 99.6(5) 2_766 2_666 ?
Li3 Li7 Li11 74.2(3) 2_766 . ?
Li4 Li7 I1 115.9(4) . 2_766 ?
Li4 Li7 S1 62.8(3) . . ?
Li4 Li7 S2 137.2(5) . 2_766 ?
Li4 Li7 S3 61.5(3) . 2_766 ?
Li4 Li7 Si1 98.2(4) . 2_766 ?
Li4 Li7 Li1 75.6(4) . 2_766 ?
Li4 Li7 Li3 163.3(5) . 2_766 ?
Li4 Li7 Li9 118.9(5) . 2_766 ?
Li4 Li7 Li11 122.3(4) . . ?
Li4 Li7 Li12 1.1(3) . . ?
Li4 Li7 Li13 96.5(5) . 2_666 ?
Li9 Li7 I1 111.0(4) 2_766 2_766 ?
Li9 Li7 S2 58.4(3) 2_766 2_766 ?
Li9 Li7 S3 132.5(4) 2_766 2_766 ?
Li9 Li7 Si1 93.7(4) 2_766 2_766 ?
Li9 Li7 Li1 165.5(4) 2_766 2_766 ?
Li9 Li7 Li3 77.8(3) 2_766 2_766 ?
Li9 Li7 Li11 5.7(3) 2_766 . ?
Li9 Li7 Li12 117.8(4) 2_766 . ?
Li9 Li7 Li13 78.8(5) 2_766 2_666 ?
Li12 Li7 Li1 76.7(2) . 2_766 ?
Li12 Li7 Li3 164.3(3) . 2_766 ?
Li12 Li7 Li11 121.2(3) . . ?
Li12 Li7 Li13 96.2(5) . 2_666 ?
Li13 Li7 Li3 88.2(5) 2_666 2_766 ?
Li13 Li7 Li11 83.3(5) 2_666 . ?
Si2 Li8 Li5 98.1(6) 2_657 1_545 ?
Si2 Li8 Li6 79.6(4) 2_657 1_545 ?
Si2 Li8 Li13 76.7(5) 2_657 2_667 ?
Si2 Li8 Li14 87.4(8) 2_657 1_545 ?
Li5 Li8 Si2 83.5(7) 2_667 2_657 ?
Li5 Li8 Li5 140.9(6) 2_667 1_545 ?
Li5 Li8 Li6 23.7(6) 1_545 1_545 ?
Li5 Li8 Li6 150.2(7) 2_667 1_545 ?
Li5 Li8 Li13 142.2(8) 1_545 2_667 ?
Li5 Li8 Li13 6.9(7) 2_667 2_667 ?
Li5 Li8 Li14 150.6(9) 2_667 1_545 ?
Li5 Li8 Li14 15.7(7) 1_545 1_545 ?
Li6 Li8 Li13 146.9(7) 1_545 2_667 ?
Li8 Li8 S5 73.9(5) 2_657 . ?
Li8 Li8 S5 61.3(6) 2_657 2_657 ?
Li8 Li8 S6 115.7(8) 2_657 2_657 ?
Li8 Li8 S7 110.6(8) 2_657 1_545 ?
Li8 Li8 Si2 93.2(7) 2_657 2_657 ?
Li8 Li8 Li5 76.6(8) 2_657 2_667 ?
Li8 Li8 Li5 64.2(8) 2_657 1_545 ?
Li8 Li8 Li6 80.0(7) 2_657 1_545 ?
Li8 Li8 Li10 176.4(9) 2_657 2_657 ?
Li8 Li8 Li13 78.5(7) 2_657 2_667 ?
Li8 Li8 Li14 76.1(10) 2_657 1_545 ?
Li10 Li8 S5 115.2(5) 2_657 2_657 ?
Li10 Li8 S5 109.6(6) 2_657 . ?
Li10 Li8 S6 64.2(4) 2_657 2_657 ?
Li10 Li8 S7 68.5(5) 2_657 1_545 ?
Li10 Li8 Si2 84.3(4) 2_657 2_657 ?
Li10 Li8 Li5 105.6(8) 2_657 2_667 ?
Li10 Li8 Li5 113.4(7) 2_657 1_545 ?
Li10 Li8 Li6 96.9(6) 2_657 1_545 ?
Li10 Li8 Li13 103.4(6) 2_657 2_667 ?
Li10 Li8 Li14 101.1(9) 2_657 1_545 ?
Li14 Li8 Li6 8.5(7) 1_545 1_545 ?
Li14 Li8 Li13 149.1(8) 1_545 2_667 ?
S1 Li9 Li4 114.8(4) 2_766 . ?
S1 Li9 Li12 126.2(3) 2_766 . ?
S2 Li9 Li4 55.2(3) . . ?
S2 Li9 Li12 50.26(18) . . ?
S3 Li9 Li4 49.4(3) 2_766 . ?
S3 Li9 Li12 58.2(2) 2_766 . ?
S6 Li9 Li4 132.5(5) 1_655 . ?
S6 Li9 Li12 120.9(4) 1_655 . ?
Si1 Li9 Li4 78.7(3) 2_766 . ?
Si1 Li9 Li4 101.2(3) 2_766 2_756 ?
Si1 Li9 Li12 90.2(2) 2_766 . ?
Li4 Li9 Li4 22.8(5) . 2_756 ?
Li4 Li9 Li12 11.7(2) . . ?
Li7 Li9 S1 55.5(4) 2_766 2_766 ?
Li7 Li9 S3 107.7(4) 2_766 2_766 ?
Li7 Li9 S6 108.5(5) 2_766 1_655 ?
Li7 Li9 Si1 76.8(4) 2_766 2_766 ?
Li7 Li9 Li4 102.9(4) 2_766 2_756 ?
Li7 Li9 Li4 93.9(4) 2_766 . ?
Li7 Li9 Li12 98.7(4) 2_766 . ?
Li11 Li9 S1 142.7(10) 2_766 2_766 ?
Li11 Li9 S2 97.5(9) 2_766 . ?
Li11 Li9 S3 74.4(8) 2_766 2_766 ?
Li11 Li9 S6 73.5(8) 2_766 1_655 ?
Li11 Li9 Si1 112.8(9) 2_766 2_766 ?
Li11 Li9 Li4 59.5(8) 2_766 2_756 ?
Li11 Li9 Li4 72.5(8) 2_766 . ?
Li11 Li9 Li7 160.5(10) 2_766 2_766 ?
Li11 Li9 Li12 65.4(8) 2_766 . ?
Li12 Li9 Li4 11.1(2) . 2_756 ?
I1 Li10 Si2 112.0(3) 2_667 2_667 ?
I1 Li10 Li1 55.2(2) 2_667 2_667 ?
I1 Li10 Li3 54.8(2) 2_667 2_667 ?
I1 Li10 Li5 115.2(5) 2_667 . ?
S5 Li10 Li5 51.3(5) 2_667 . ?
S5 Li10 Li14 58.0(8) 2_667 . ?
S6 Li10 Li5 71.7(5) . . ?
S6 Li10 Li14 65.1(8) . . ?
S7 Li10 Li5 125.7(6) 2_667 . ?
S7 Li10 Li14 130.2(8) 2_667 . ?
Si2 Li10 Li1 80.9(3) 2_667 2_667 ?
Si2 Li10 Li3 76.2(3) 2_667 2_667 ?
Si2 Li10 Li5 86.3(5) 2_667 . ?
Li1 Li10 Li5 158.2(6) 2_667 . ?
Li3 Li10 Li1 86.7(3) 2_667 2_667 ?
Li3 Li10 Li5 73.0(5) 2_667 . ?
Li6 Li10 I1 115.9(6) . 2_667 ?
Li6 Li10 S5 57.8(5) . 2_667 ?
Li6 Li10 S6 65.2(5) . . ?
Li6 Li10 S7 130.1(7) . 2_667 ?
Li6 Li10 Si2 92.0(6) . 2_667 ?
Li6 Li10 Li1 163.9(6) . 2_667 ?
Li6 Li10 Li3 77.6(5) . 2_667 ?
Li6 Li10 Li5 6.6(6) . . ?
Li6 Li10 Li14 0.1(11) . . ?
Li8 Li10 I1 114.5(5) 2_657 2_667 ?
Li8 Li10 S5 135.2(6) 2_657 2_667 ?
Li8 Li10 S6 68.0(4) 2_657 . ?
Li8 Li10 S7 64.0(4) 2_657 2_667 ?
Li8 Li10 Si2 98.4(5) 2_657 2_667 ?
Li8 Li10 Li1 76.0(4) 2_657 2_667 ?
Li8 Li10 Li3 162.5(6) 2_657 2_667 ?
Li8 Li10 Li5 123.7(6) 2_657 . ?
Li8 Li10 Li6 119.5(7) 2_657 . ?
Li8 Li10 Li14 119.5(9) 2_657 . ?
Li14 Li10 I1 115.8(8) . 2_667 ?
Li14 Li10 Si2 92.2(8) . 2_667 ?
Li14 Li10 Li1 164.0(8) . 2_667 ?
Li14 Li10 Li3 77.6(8) . 2_667 ?
Li14 Li10 Li5 6.7(9) . . ?
S1 Li11 Li7 140.5(4) 1_565 . ?
S2 Li11 Li7 47.2(3) 2_766 . ?
S3 Li11 Li7 84.6(4) . . ?
S4 Li11 Li7 124.2(4) 2_666 . ?
S6 Li11 Li7 85.9(4) 2_666 . ?
Li4 Li11 Li4 25.0(5) 1_565 2_766 ?
Li4 Li11 Li5 117.1(6) 2_766 2_676 ?
Li4 Li11 Li5 92.1(6) 1_565 2_676 ?
Li4 Li11 Li7 90.9(4) 1_565 . ?
Li4 Li11 Li7 79.6(4) 2_766 . ?
Li4 Li11 Li13 87.2(6) 1_565 2_676 ?
Li4 Li11 Li13 112.1(6) 2_766 2_676 ?
Li7 Li11 Li5 118.2(5) . 2_676 ?
Li9 Li11 S1 153.8(10) 2_766 1_565 ?
Li9 Li11 S2 61.0(8) 2_766 2_766 ?
Li9 Li11 S3 82.2(8) 2_766 . ?
Li9 Li11 S4 110.6(9) 2_766 2_666 ?
Li9 Li11 S6 83.5(8) 2_766 2_666 ?
Li9 Li11 Li4 103.3(9) 2_766 1_565 ?
Li9 Li11 Li4 88.8(9) 2_766 2_766 ?
Li9 Li11 Li5 122.8(10) 2_766 2_676 ?
Li9 Li11 Li7 13.8(7) 2_766 . ?
Li9 Li11 Li12 96.1(9) 2_766 1_565 ?
Li9 Li11 Li13 128.1(10) 2_766 2_676 ?
Li12 Li11 Li4 12.6(3) 1_565 1_565 ?
Li12 Li11 Li4 12.3(2) 1_565 2_766 ?
Li12 Li11 Li5 104.7(5) 1_565 2_676 ?
Li12 Li11 Li7 85.1(3) 1_565 . ?
Li12 Li11 Li13 99.8(6) 1_565 2_676 ?
Li13 Li11 Li5 6.4(6) 2_676 2_676 ?
Li13 Li11 Li7 122.4(5) 2_676 . ?
S1 Li12 Li7 48.12(17) . . ?
S1 Li12 Li7 131.88(17) 2_756 . ?
S2 Li12 S1 82.934(18) . . ?
S2 Li12 S1 97.067(18) 2_756 . ?
S2 Li12 Li7 82.59(17) 2_756 . ?
S2 Li12 Li7 97.41(17) . . ?
S3 Li12 Li7 50.48(17) 2_766 . ?
S3 Li12 Li7 129.52(17) 1_545 . ?
Li4 Li12 S1 128.3(9) 2_756 . ?
Li4 Li12 S1 51.7(9) 2_756 2_756 ?
Li4 Li12 S1 128.3(9) . 2_756 ?
Li4 Li12 S1 51.7(9) . . ?
Li4 Li12 S2 100.1(9) 2_756 2_756 ?
Li4 Li12 S2 100.0(9) . . ?
Li4 Li12 S2 80.0(9) . 2_756 ?
Li4 Li12 S2 79.9(9) 2_756 . ?
Li4 Li12 S3 47.7(9) 2_756 1_545 ?
Li4 Li12 S3 132.3(9) . 1_545 ?
Li4 Li12 S3 47.7(9) . 2_766 ?
Li4 Li12 S3 132.3(9) 2_756 2_766 ?
Li4 Li12 Li4 180.0 2_756 . ?
Li4 Li12 Li7 3.9(9) 2_756 2_756 ?
Li4 Li12 Li7 3.9(9) . . ?
Li4 Li12 Li7 176.1(9) 2_756 . ?
Li4 Li12 Li7 176.1(9) . 2_756 ?
Li4 Li12 Li11 93.2(9) 2_756 1_545 ?
Li4 Li12 Li11 86.8(9) 2_756 2_766 ?
Li4 Li12 Li11 86.8(9) . 1_545 ?
Li4 Li12 Li11 93.2(9) . 2_766 ?
Li7 Li12 Li7 180.0 2_756 . ?
Li11 Li12 Li7 94.4(3) 2_766 . ?
Li11 Li12 Li7 85.6(3) 2_766 2_756 ?
Li11 Li12 Li7 94.4(3) 1_545 2_756 ?
Li11 Li12 Li7 85.6(3) 1_545 . ?
Li11 Li12 Li11 180.0 2_766 1_545 ?
I1 Li13 Li2 145.3(10) 1_455 . ?
I1 Li13 Li7 53.6(4) 1_455 2_666 ?
I1 Li13 Li8 103.6(8) 1_455 2_667 ?
I1 Li13 Li8 122.3(9) 1_455 1_565 ?
I1 Li13 Li11 103.9(7) 1_455 2_676 ?
S1 Li13 Li2 48.6(4) 2_666 . ?
S6 Li13 Li2 98.3(7) 1_565 . ?
S7 Li13 Li2 49.5(4) . . ?
Li2 Li13 Li7 91.9(7) . 2_666 ?
Li2 Li13 Li8 89.3(6) . 1_565 ?
Li5 Li13 I1 82(4) . 1_455 ?
Li5 Li13 S1 171(4) . 2_666 ?
Li5 Li13 S6 83(4) . 1_565 ?
Li5 Li13 S7 80(4) . . ?
Li5 Li13 Li2 128(4) . . ?
Li5 Li13 Li6 48(4) . . ?
Li5 Li13 Li7 132(4) . 2_666 ?
Li5 Li13 Li8 40(4) . 1_565 ?
Li5 Li13 Li8 37(4) . 2_667 ?
Li5 Li13 Li11 135(4) . 2_676 ?
Li5 Li13 Li14 48(3) . . ?
Li6 Li13 I1 73.0(10) . 1_455 ?
Li6 Li13 S1 123.7(12) . 2_666 ?
Li6 Li13 S6 130.6(16) . 1_565 ?
Li6 Li13 S7 73.4(10) . . ?
Li6 Li13 Li2 113.1(11) . . ?
Li6 Li13 Li7 97.6(11) . 2_666 ?
Li6 Li13 Li8 82.7(12) . 2_667 ?
Li6 Li13 Li8 66.4(11) . 1_565 ?
Li6 Li13 Li11 176.0(14) . 2_676 ?
Li7 Li13 Li8 162.9(7) 2_666 1_565 ?
Li8 Li13 Li2 111.0(7) 2_667 . ?
Li8 Li13 Li7 155.1(8) 2_667 2_666 ?
Li8 Li13 Li8 34.1(5) 2_667 1_565 ?
Li11 Li13 Li2 68.0(6) 2_676 . ?
Li11 Li13 Li7 78.5(7) 2_676 2_666 ?
Li11 Li13 Li8 100.6(6) 2_676 2_667 ?
Li11 Li13 Li8 117.6(7) 2_676 1_565 ?
Li14 Li13 I1 74(2) . 1_455 ?
Li14 Li13 S1 124(3) . 2_666 ?
Li14 Li13 S6 131(3) . 1_565 ?
Li14 Li13 S7 72(2) . . ?
Li14 Li13 Li2 112(2) . . ?
Li14 Li13 Li6 1(2) . . ?
Li14 Li13 Li7 98(2) . 2_666 ?
Li14 Li13 Li8 82(2) . 2_667 ?
Li14 Li13 Li8 66(2) . 1_565 ?
Li14 Li13 Li11 177(3) . 2_676 ?
I1 Li14 Si2 141.2(15) 1_455 . ?
I1 Li14 Li8 137.8(13) 1_455 1_565 ?
I1 Li14 Li8 104.6(11) 1_455 2_667 ?
S5 Li14 S6 110.6(16) 2_667 . ?
S5 Li14 Si2 109.3(13) 2_667 . ?
S5 Li14 Li10 59.2(9) 2_667 . ?
S6 Li14 Si2 41.7(5) . . ?
S7 Li14 S6 84.3(11) . . ?
S7 Li14 Si2 42.8(6) . . ?
S7 Li14 Li10 102.7(14) . . ?
Si2 Li14 Li8 113.4(10) . 2_667 ?
Si2 Li14 Li8 78.3(8) . 1_565 ?
Li5 Li14 I1 86(3) . 1_455 ?
Li5 Li14 S5 92(3) . 2_667 ?
Li5 Li14 S6 157(4) . . ?
Li5 Li14 S7 84(3) . . ?
Li5 Li14 Si2 125(3) . . ?
Li5 Li14 Li8 49(3) . 2_667 ?
Li5 Li14 Li8 74(3) . 1_565 ?
Li5 Li14 Li10 151(4) . . ?
Li5 Li14 Li13 29(2) . . ?
Li8 Li14 Li8 35.5(6) 1_565 2_667 ?
Li10 Li14 I1 92.6(12) . 1_455 ?
Li10 Li14 S6 52.0(9) . . ?
Li10 Li14 Si2 71.5(10) . . ?
Li10 Li14 Li8 103.6(11) . 2_667 ?
Li10 Li14 Li8 87.8(11) . 1_565 ?
Li13 Li14 I1 83(2) . 1_455 ?
Li13 Li14 S5 121(3) . 2_667 ?
Li13 Li14 S6 128(3) . . ?
Li13 Li14 S7 81(2) . . ?
Li13 Li14 Si2 112(2) . . ?
Li13 Li14 Li8 78(3) . 2_667 ?
Li13 Li14 Li8 95(3) . 1_565 ?
Li13 Li14 Li10 176(3) . . ?

loop_
_geom_bond_atom_site_label_1
_geom_bond_atom_site_label_2
_geom_bond_distance
_geom_bond_site_symmetry_2
_geom_bond_publ_flag
I1 Li1 2.847(5) . ?
I1 Li3 2.797(5) . ?
I1 Li3 2.966(5) 2_767 ?
I1 Li3 3.303(5) 1_565 ?
I1 Li5 2.82(2) 1_655 ?
I1 Li6 2.813(17) 1_655 ?
I1 Li7 2.754(9) 2_766 ?
I1 Li10 2.845(10) 2_667 ?
I1 Li13 2.84(2) 1_655 ?
I1 Li14 2.75(3) 1_655 ?
Cl1 Li1 2.847(5) . ?
Cl1 Li3 2.966(5) 2_767 ?
Cl1 Li3 2.797(5) . ?
Cl1 Li5 2.82(2) 1_655 ?
Cl1 Li6 2.813(17) 1_655 ?
Cl1 Li7 2.754(9) 2_766 ?
Cl1 Li10 2.845(10) 2_667 ?
Cl1 Li13 2.84(2) 1_655 ?
Cl1 Li14 2.75(3) 1_655 ?
S1 Si1 2.0981(9) . ?
S1 Li2 2.466(5) 2_666 ?
S1 Li4 2.428(11) . ?
S1 Li7 2.346(9) . ?
S1 Li9 2.595(12) 2_766 ?
S1 Li11 2.642(14) 1_545 ?
S1 Li12 2.7767(6) . ?
S1 Li13 2.68(3) 2_666 ?
S2 Si1 2.1067(8) . ?
S2 Li1 2.631(5) 1_545 ?
S2 Li3 2.470(5) . ?
S2 Li4 2.676(11) . ?
S2 Li4 2.457(10) 2_756 ?
S2 Li7 2.540(9) 2_766 ?
S2 Li9 2.427(9) . ?
S2 Li11 2.751(11) 2_766 ?
S2 Li12 2.4855(6) . ?
S3 Si1 2.0954(8) . ?
S3 Li1 2.551(5) . ?
S3 Li2 2.493(5) . ?
S3 Li4 2.456(11) 2_766 ?
S3 Li7 2.478(9) 2_766 ?
S3 Li9 2.542(10) 2_766 ?
S3 Li11 2.471(10) . ?
S3 Li12 2.8449(6) 1_565 ?
S4 Si1 2.1929(8) . ?
S4 Si2 2.1955(9) . ?
S4 Li1 2.898(5) 1_545 ?
S4 Li2 2.818(6) 1_545 ?
S4 Li2 3.006(5) 2_666 ?
S4 Li11 2.884(11) 2_666 ?
S5 Si2 2.1041(8) . ?
S5 Li1 2.725(5) 1_545 ?
S5 Li3 2.461(5) . ?
S5 Li5 2.74(3) 2_667 ?
S5 Li6 2.382(18) 2_667 ?
S5 Li8 2.625(11) 2_657 ?
S5 Li8 2.397(9) . ?
S5 Li10 2.623(11) 2_667 ?
S5 Li14 2.59(3) 2_667 ?
S6 Si2 2.1043(9) . ?
S6 Li5 2.51(3) 1_545 ?
S6 Li6 2.515(18) . ?
S6 Li8 2.478(10) 2_657 ?
S6 Li9 2.603(9) 1_455 ?
S6 Li10 2.405(10) . ?
S6 Li11 2.512(10) 2_666 ?
S6 Li13 2.51(2) 1_545 ?
S6 Li14 2.77(4) . ?
S7 Si2 2.0976(8) . ?
S7 Li1 2.542(5) . ?
S7 Li2 2.457(5) . ?
S7 Li5 2.41(2) . ?
S7 Li6 2.496(18) . ?
S7 Li8 2.414(11) 1_565 ?
S7 Li10 2.499(11) 2_667 ?
S7 Li13 2.45(2) . ?
S7 Li14 2.36(3) . ?
Li1 Li2 2.946(7) . ?
Li1 Li3 3.084(7) 1_565 ?
Li1 Li4 3.369(12) 2_766 ?
Li1 Li7 3.090(10) 2_766 ?
Li1 Li10 3.255(12) 2_667 ?
Li2 Li11 3.519(15) 2_676 ?
Li2 Li13 3.20(2) . ?
Li3 Li6 3.494(19) 2_667 ?
Li3 Li7 3.291(10) 2_766 ?
Li3 Li10 3.195(12) 2_667 ?
Li4 Li4 1.30(3) 2_756 ?
Li4 Li7 2.315(16) . ?
Li4 Li9 3.341(15) 2_756 ?
Li4 Li9 3.174(14) . ?
Li4 Li11 3.027(15) 2_766 ?
Li4 Li11 2.956(15) 1_545 ?
Li4 Li12 0.648(13) . ?
Li5 Li6 1.25(3) . ?
Li5 Li8 2.75(3) 2_667 ?
Li5 Li8 2.97(3) 1_565 ?
Li5 Li10 3.47(3) . ?
Li5 Li11 3.51(3) 2_676 ?
Li5 Li13 0.55(2) . ?
Li5 Li14 0.83(4) . ?
Li6 Li8 3.35(2) 2_667 ?
Li6 Li8 3.10(2) 1_565 ?
Li6 Li10 2.26(2) . ?
Li6 Li13 1.56(3) . ?
Li7 Li9 2.431(17) 2_766 ?
Li7 Li11 3.409(16) . ?
Li7 Li12 2.962(8) . ?
Li7 Li13 3.22(3) 2_666 ?
Li8 Li8 1.93(2) 2_657 ?
Li8 Li10 1.980(17) 2_657 ?
Li8 Li13 3.17(3) 2_667 ?
Li8 Li14 3.09(4) 1_545 ?
Li9 Li11 1.019(13) 2_766 ?
Li9 Li12 3.193(10) . ?
Li10 Li14 2.72(5) . ?
Li11 Li12 2.921(10) 1_565 ?
Li11 Li13 3.09(3) 2_676 ?
Li13 Li14 1.10(5) . ?

loop_
_geom_torsion_atom_site_label_1
_geom_torsion_atom_site_label_2
_geom_torsion_atom_site_label_3
_geom_torsion_atom_site_label_4
_geom_torsion
_geom_torsion_site_symmetry_1
_geom_torsion_site_symmetry_2
_geom_torsion_site_symmetry_3
_geom_torsion_site_symmetry_4
_geom_torsion_publ_flag
I1 Li5 Li6 Si2 143.7(9) 1_455 . . . ?
I1 Li5 Li6 Li3 -48.8(7) 1_455 . . 2_667 ?
I1 Li5 Li6 Li8 -145.2(7) 1_455 . . 1_565 ?
I1 Li5 Li6 Li8 -113.9(11) 1_455 . . 2_667 ?
I1 Li5 Li6 Li10 -90(5) 1_455 . . . ?
I1 Li5 Li6 Li13 81(5) 1_455 . . . ?
I1 Li5 Li13 Li2 -162(3) 1_455 . . . ?
I1 Li5 Li13 Li6 -74(3) 1_455 . . . ?
I1 Li5 Li13 Li7 -20(4) 1_455 . . 2_666 ?
I1 Li5 Li13 Li8 -178(5) 1_455 . . 1_565 ?
I1 Li5 Li13 Li8 126(5) 1_455 . . 2_667 ?
I1 Li5 Li13 Li11 102(4) 1_455 . . 2_676 ?
I1 Li5 Li13 Li14 -76(4) 1_455 . . . ?
I1 Li5 Li14 Si2 155(3) 1_455 . . . ?
I1 Li5 Li14 Li8 -142.3(8) 1_455 . . 1_565 ?
I1 Li5 Li14 Li8 -113.2(19) 1_455 . . 2_667 ?
I1 Li5 Li14 Li10 -88(6) 1_455 . . . ?
I1 Li5 Li14 Li13 84(5) 1_455 . . . ?
I1 Li6 Li13 Li2 -143.6(11) 1_455 . . . ?
I1 Li6 Li13 Li5 95(5) 1_455 . . . ?
I1 Li6 Li13 Li7 -48.2(5) 1_455 . . 2_666 ?
I1 Li6 Li13 Li8 138.0(6) 1_455 . . 1_565 ?
I1 Li6 Li13 Li8 106.7(5) 1_455 . . 2_667 ?
I1 Li6 Li13 Li14 -173(100) 1_455 . . . ?
I1 Li13 Li14 Si2 142.9(19) 1_455 . . . ?
I1 Li13 Li14 Li5 -94(5) 1_455 . . . ?
I1 Li13 Li14 Li8 -106.6(7) 1_455 . . 2_667 ?
I1 Li13 Li14 Li8 -137.6(12) 1_455 . . 1_565 ?
S1 Li4 Li12 S1 180.001(1) . . . 2_756 ?
S1 Li4 Li12 S2 107.4(8) . . . 2_756 ?
S1 Li4 Li12 S2 -72.6(8) . . . . ?
S1 Li4 Li12 S3 21.9(15) . . . 1_545 ?
S1 Li4 Li12 S3 -158.1(15) . . . 2_766 ?
S1 Li4 Li12 Li7 -25(13) . . . . ?
S1 Li4 Li12 Li11 -133.2(7) . . . 2_766 ?
S1 Li4 Li12 Li11 46.8(7) . . . 1_545 ?
S1 Li13 Li14 S5 -176.1(10) 2_666 . . 2_667 ?
S1 Li13 Li14 S6 8(4) 2_666 . . . ?
S1 Li13 Li14 S7 84.0(18) 2_666 . . . ?
S1 Li13 Li14 Si2 53(3) 2_666 . . . ?
S1 Li13 Li14 Li5 177(6) 2_666 . . . ?
S1 Li13 Li14 Li8 132.7(15) 2_666 . . 1_565 ?
S1 Li13 Li14 Li8 163.7(17) 2_666 . . 2_667 ?
S2 Li4 Li12 S1 72.6(8) 2_756 . . 2_756 ?
S2 Li4 Li12 S1 -107.4(8) 2_756 . . . ?
S2 Li4 Li12 S1 72.6(8) . . . . ?
S2 Li4 Li12 S1 -107.4(8) . . . 2_756 ?
S2 Li4 Li12 S2 179.999(1) 2_756 . . . ?
S2 Li4 Li12 S2 180.001(2) . . . 2_756 ?
S2 Li4 Li12 S3 -85.5(8) 2_756 . . 1_545 ?
S2 Li4 Li12 S3 94.5(8) . . . 1_545 ?
S2 Li4 Li12 S3 -85.5(8) . . . 2_766 ?
S2 Li4 Li12 S3 94.5(8) 2_756 . . 2_766 ?
S2 Li4 Li12 Li7 48(14) . . . . ?
S2 Li4 Li12 Li7 -132(14) 2_756 . . . ?
S2 Li4 Li12 Li11 -60.6(3) . . . 2_766 ?
S2 Li4 Li12 Li11 119.4(3) 2_756 . . 2_766 ?
S2 Li4 Li12 Li11 119.4(3) . . . 1_545 ?
S2 Li4 Li12 Li11 -60.6(3) 2_756 . . 1_545 ?
S3 Li4 Li12 S1 158.1(15) 2_766 . . . ?
S3 Li4 Li12 S1 -21.9(15) 2_766 . . 2_756 ?
S3 Li4 Li12 S2 85.5(8) 2_766 . . . ?
S3 Li4 Li12 S2 -94.5(8) 2_766 . . 2_756 ?
S3 Li4 Li12 S3 180.000(1) 2_766 . . 1_545 ?
S3 Li4 Li12 Li7 133(14) 2_766 . . . ?
S3 Li4 Li12 Li11 24.8(9) 2_766 . . 2_766 ?
S3 Li4 Li12 Li11 -155.2(9) 2_766 . . 1_545 ?
S5 Li5 Li6 S6 -168(2) 2_667 . . . ?
S5 Li5 Li6 S7 -104.9(7) 2_667 . . . ?
S5 Li5 Li6 Si2 -123.5(11) 2_667 . . . ?
S5 Li5 Li6 Li3 44.0(5) 2_667 . . 2_667 ?
S5 Li5 Li6 Li8 -21.1(11) 2_667 . . 2_667 ?
S5 Li5 Li6 Li8 -52.4(6) 2_667 . . 1_565 ?
S5 Li5 Li6 Li10 3(4) 2_667 . . . ?
S5 Li5 Li6 Li13 173(5) 2_667 . . . ?
S5 Li5 Li14 S6 -162(9) 2_667 . . . ?
S5 Li5 Li14 S7 -102.7(11) 2_667 . . . ?
S5 Li5 Li14 Si2 -115(3) 2_667 . . . ?
S5 Li5 Li14 Li8 -23(3) 2_667 . . 2_667 ?
S5 Li5 Li14 Li8 -52.0(10) 2_667 . . 1_565 ?
S5 Li5 Li14 Li10 2(6) 2_667 . . . ?
S5 Li5 Li14 Li13 174(4) 2_667 . . . ?
S5 Li6 Li13 S1 -176.6(8) 2_667 . . 2_666 ?
S5 Li6 Li13 S6 4(2) 2_667 . . 1_565 ?
S5 Li6 Li13 S7 98.7(9) 2_667 . . . ?
S5 Li6 Li13 Li2 128.8(9) 2_667 . . . ?
S5 Li6 Li13 Li5 7(5) 2_667 . . . ?
S5 Li6 Li13 Li7 -135.8(8) 2_667 . . 2_666 ?
S5 Li6 Li13 Li8 50.3(7) 2_667 . . 1_565 ?
S5 Li6 Li13 Li8 19.1(9) 2_667 . . 2_667 ?
S5 Li6 Li13 Li14 99(100) 2_667 . . . ?
S6 Li5 Li6 S5 -2(6) 1_565 . . 2_667 ?
S6 Li5 Li6 S6 -170(4) 1_565 . . . ?
S6 Li5 Li6 S7 -106(6) 1_565 . . . ?
S6 Li5 Li6 Si2 -125(5) 1_565 . . . ?
S6 Li5 Li6 Li3 42(6) 1_565 . . 2_667 ?
S6 Li5 Li6 Li8 -23(5) 1_565 . . 2_667 ?
S6 Li5 Li6 Li8 -54(5) 1_565 . . 1_565 ?
S6 Li5 Li6 Li10 1(10) 1_565 . . . ?
S6 Li5 Li6 Li13 172(10) 1_565 . . . ?
S6 Li5 Li13 S7 106.0(6) 1_565 . . . ?
S6 Li5 Li13 Li2 95(4) 1_565 . . . ?
S6 Li5 Li13 Li6 -178(3) 1_565 . . . ?
S6 Li5 Li13 Li7 -124(4) 1_565 . . 2_666 ?
S6 Li5 Li13 Li8 23(5) 1_565 . . 2_667 ?
S6 Li5 Li13 Li8 79(4) 1_565 . . 1_565 ?
S6 Li5 Li13 Li11 -2(5) 1_565 . . 2_676 ?
S6 Li5 Li13 Li14 -179(4) 1_565 . . . ?
S6 Li6 Li13 S1 11(2) . . . 2_666 ?
S6 Li6 Li13 S6 -169.1(9) . . . 1_565 ?
S6 Li6 Li13 S7 -74.2(10) . . . . ?
S6 Li6 Li13 Li2 -44.1(16) . . . . ?
S6 Li6 Li13 Li5 -166(5) . . . . ?
S6 Li6 Li13 Li7 51.3(12) . . . 2_666 ?
S6 Li6 Li13 Li8 -153.8(9) . . . 2_667 ?
S6 Li6 Li13 Li8 -122.5(11) . . . 1_565 ?
S6 Li6 Li13 Li14 -74(100) . . . . ?
S6 Li13 Li14 S5 6(4) 1_565 . . 2_667 ?
S6 Li13 Li14 S6 -169.5(12) 1_565 . . . ?
S6 Li13 Li14 S7 -94(2) 1_565 . . . ?
S6 Li13 Li14 Si2 -124.8(19) 1_565 . . . ?
S6 Li13 Li14 Li5 -1(5) 1_565 . . . ?
S6 Li13 Li14 Li8 -14(2) 1_565 . . 2_667 ?
S6 Li13 Li14 Li8 -45(3) 1_565 . . 1_565 ?
S7 Li5 Li6 S5 104.9(7) . . . 2_667 ?
S7 Li5 Li6 S6 -63(2) . . . . ?
S7 Li5 Li6 Si2 -18.6(11) . . . . ?
S7 Li5 Li6 Li3 148.9(7) . . . 2_667 ?
S7 Li5 Li6 Li8 52.5(4) . . . 1_565 ?
S7 Li5 Li6 Li8 83.8(10) . . . 2_667 ?
S7 Li5 Li6 Li10 108(5) . . . . ?
S7 Li5 Li6 Li13 -82(5) . . . . ?
S7 Li5 Li13 S6 -106.0(6) . . . 1_565 ?
S7 Li5 Li13 Li2 -11(4) . . . . ?
S7 Li5 Li13 Li6 77(3) . . . . ?
S7 Li5 Li13 Li7 131(4) . . . 2_666 ?
S7 Li5 Li13 Li8 -27(4) . . . 1_565 ?
S7 Li5 Li13 Li8 -83(5) . . . 2_667 ?
S7 Li5 Li13 Li11 -108(4) . . . 2_676 ?
S7 Li5 Li13 Li14 75(4) . . . . ?
S7 Li5 Li14 S5 102.7(11) . . . 2_667 ?
S7 Li5 Li14 S6 -60(8) . . . . ?
S7 Li5 Li14 Si2 -12(3) . . . . ?
S7 Li5 Li14 Li8 50.7(7) . . . 1_565 ?
S7 Li5 Li14 Li8 80(2) . . . 2_667 ?
S7 Li5 Li14 Li10 105(7) . . . . ?
S7 Li5 Li14 Li13 -83(5) . . . . ?
S7 Li6 Li13 S1 84.8(12) . . . 2_666 ?
S7 Li6 Li13 S6 -94.9(15) . . . 1_565 ?
S7 Li6 Li13 Li2 30.1(7) . . . . ?
S7 Li6 Li13 Li5 -92(5) . . . . ?
S7 Li6 Li13 Li7 125.5(8) . . . 2_666 ?
S7 Li6 Li13 Li8 -48.3(4) . . . 1_565 ?
S7 Li6 Li13 Li8 -79.6(5) . . . 2_667 ?
S7 Li6 Li13 Li14 1(100) . . . . ?
S7 Li13 Li14 S5 100(2) . . . 2_667 ?
S7 Li13 Li14 S6 -76(2) . . . . ?
S7 Li13 Li14 Si2 -30.8(12) . . . . ?
S7 Li13 Li14 Li5 93(5) . . . . ?
S7 Li13 Li14 Li8 79.7(7) . . . 2_667 ?
S7 Li13 Li14 Li8 48.7(7) . . . 1_565 ?
Si1 Li4 Li12 S1 -140.1(5) . . . 2_756 ?
Si1 Li4 Li12 S1 39.9(5) . . . . ?
Si1 Li4 Li12 S2 147.3(4) . . . 2_756 ?
Si1 Li4 Li12 S2 -32.7(4) . . . . ?
Si1 Li4 Li12 S3 -118.1(10) . . . 2_766 ?
Si1 Li4 Li12 S3 61.9(10) . . . 1_545 ?
Si1 Li4 Li12 Li7 15(13) . . . . ?
Si1 Li4 Li12 Li11 86.7(4) . . . 1_545 ?
Si1 Li4 Li12 Li11 -93.3(4) . . . 2_766 ?
Si2 Li6 Li13 I1 143.3(7) . . . 1_455 ?
Si2 Li6 Li13 S1 54.4(14) . . . 2_666 ?
Si2 Li6 Li13 S6 -125.3(13) . . . 1_565 ?
Si2 Li6 Li13 S7 -30.4(6) . . . . ?
Si2 Li6 Li13 Li2 -0.3(13) . . . . ?
Si2 Li6 Li13 Li5 -122(5) . . . . ?
Si2 Li6 Li13 Li7 95.1(7) . . . 2_666 ?
Si2 Li6 Li13 Li8 -78.7(6) . . . 1_565 ?
Si2 Li6 Li13 Li8 -110.0(6) . . . 2_667 ?
Si2 Li6 Li13 Li14 -30(100) . . . . ?
Li2 Li13 Li14 I1 -143.8(12) . . . 1_455 ?
Li2 Li13 Li14 S5 129.8(17) . . . 2_667 ?
Li2 Li13 Li14 S6 -46(3) . . . . ?
Li2 Li13 Li14 S7 29.9(16) . . . . ?
Li2 Li13 Li14 Si2 -1(3) . . . . ?
Li2 Li13 Li14 Li5 123(5) . . . . ?
Li2 Li13 Li14 Li8 78.6(17) . . . 1_565 ?
Li2 Li13 Li14 Li8 109.6(14) . . . 2_667 ?
Li3 Li6 Li13 I1 -38.9(8) 2_667 . . 1_455 ?
Li3 Li6 Li13 S1 -127.8(10) 2_667 . . 2_666 ?
Li3 Li6 Li13 S6 52.6(19) 2_667 . . 1_565 ?
Li3 Li6 Li13 S7 147.4(8) 2_667 . . . ?
Li3 Li6 Li13 Li2 177.6(6) 2_667 . . . ?
Li3 Li6 Li13 Li5 56(5) 2_667 . . . ?
Li3 Li6 Li13 Li7 -87.1(9) 2_667 . . 2_666 ?
Li3 Li6 Li13 Li8 99.1(8) 2_667 . . 1_565 ?
Li3 Li6 Li13 Li8 67.9(8) 2_667 . . 2_667 ?
Li3 Li6 Li13 Li14 148(100) 2_667 . . . ?
Li4 Li4 Li12 S1 137(29) 2_756 . . . ?
Li4 Li4 Li12 S1 -43(29) 2_756 . . 2_756 ?
Li4 Li4 Li12 S2 -116(29) 2_756 . . 2_756 ?
Li4 Li4 Li12 S2 64(29) 2_756 . . . ?
Li4 Li4 Li12 S3 159(29) 2_756 . . 1_545 ?
Li4 Li4 Li12 S3 -21(29) 2_756 . . 2_766 ?
Li4 Li4 Li12 Li7 112(31) 2_756 . . . ?
Li4 Li4 Li12 Li11 -177(29) 2_756 . . 1_545 ?
Li4 Li4 Li12 Li11 3(29) 2_756 . . 2_766 ?
Li5 Li6 Li13 I1 -95(5) . . . 1_455 ?
Li5 Li6 Li13 S1 176(6) . . . 2_666 ?
Li5 Li6 Li13 S6 -3(4) . . . 1_565 ?
Li5 Li6 Li13 S7 92(5) . . . . ?
Li5 Li6 Li13 Li2 122(5) . . . . ?
Li5 Li6 Li13 Li7 -143(5) . . . 2_666 ?
Li5 Li6 Li13 Li8 12(5) . . . 2_667 ?
Li5 Li6 Li13 Li8 43(5) . . . 1_565 ?
Li5 Li6 Li13 Li14 92(100) . . . . ?
Li5 Li13 Li14 I1 94(5) . . . 1_455 ?
Li5 Li13 Li14 S5 7(5) . . . 2_667 ?
Li5 Li13 Li14 S6 -168(6) . . . . ?
Li5 Li13 Li14 S7 -93(5) . . . . ?
Li5 Li13 Li14 Si2 -123(5) . . . . ?
Li5 Li13 Li14 Li8 -13(5) . . . 2_667 ?
Li5 Li13 Li14 Li8 -44(5) . . . 1_565 ?
Li6 Li5 Li13 I1 74(3) . . . 1_455 ?
Li6 Li5 Li13 S6 178(3) . . . 1_565 ?
Li6 Li5 Li13 S7 -77(3) . . . . ?
Li6 Li5 Li13 Li2 -87(5) . . . . ?
Li6 Li5 Li13 Li7 54(6) . . . 2_666 ?
Li6 Li5 Li13 Li8 -104(6) . . . 1_565 ?
Li6 Li5 Li13 Li8 -160(8) . . . 2_667 ?
Li6 Li5 Li13 Li11 176(2) . . . 2_676 ?
Li6 Li5 Li13 Li14 -1(3) . . . . ?
Li6 Li5 Li14 I1 89(15) . . . 1_455 ?
Li6 Li5 Li14 S5 -1(15) . . . 2_667 ?
Li6 Li5 Li14 S6 -164(23) . . . . ?
Li6 Li5 Li14 S7 -104(16) . . . . ?
Li6 Li5 Li14 Si2 -116(17) . . . . ?
Li6 Li5 Li14 Li8 -24(17) . . . 2_667 ?
Li6 Li5 Li14 Li8 -53(15) . . . 1_565 ?
Li6 Li5 Li14 Li10 1(10) . . . . ?
Li6 Li5 Li14 Li13 172(14) . . . . ?
Li6 Li13 Li14 I1 7(100) . . . 1_455 ?
Li6 Li13 Li14 S5 -80(100) . . . 2_667 ?
Li6 Li13 Li14 S6 105(100) . . . . ?
Li6 Li13 Li14 S7 -179(100) . . . . ?
Li6 Li13 Li14 Si2 150(100) . . . . ?
Li6 Li13 Li14 Li5 -87(100) . . . . ?
Li6 Li13 Li14 Li8 -100(100) . . . 2_667 ?
Li6 Li13 Li14 Li8 -131(100) . . . 1_565 ?
Li7 Li13 Li14 I1 -48.4(9) 2_666 . . 1_455 ?
Li7 Li13 Li14 S5 -134.8(18) 2_666 . . 2_667 ?
Li7 Li13 Li14 S6 50(3) 2_666 . . . ?
Li7 Li13 Li14 S7 125.4(8) 2_666 . . . ?
Li7 Li13 Li14 Si2 94.5(15) 2_666 . . . ?
Li7 Li13 Li14 Li5 -142(5) 2_666 . . . ?
Li7 Li13 Li14 Li8 174.1(7) 2_666 . . 1_565 ?
Li7 Li13 Li14 Li8 -154.9(9) 2_666 . . 2_667 ?
Li8 Li5 Li6 I1 113.9(11) 2_667 . . 1_455 ?
Li8 Li5 Li6 I1 145.2(7) 1_565 . . 1_455 ?
Li8 Li5 Li6 S5 52.4(6) 1_565 . . 2_667 ?
Li8 Li5 Li6 S5 21.1(11) 2_667 . . 2_667 ?
Li8 Li5 Li6 S6 -115.6(19) 1_565 . . . ?
Li8 Li5 Li6 S6 -146.9(15) 2_667 . . . ?
Li8 Li5 Li6 S7 -52.5(4) 1_565 . . . ?
Li8 Li5 Li6 S7 -83.8(10) 2_667 . . . ?
Li8 Li5 Li6 Si2 -71.1(10) 1_565 . . . ?
Li8 Li5 Li6 Si2 -102.4(12) 2_667 . . . ?
Li8 Li5 Li6 Li3 96.4(7) 1_565 . . 2_667 ?
Li8 Li5 Li6 Li3 65.1(12) 2_667 . . 2_667 ?
Li8 Li5 Li6 Li8 31.3(8) 1_565 . . 2_667 ?
Li8 Li5 Li6 Li8 -31.3(8) 2_667 . . 1_565 ?
Li8 Li5 Li6 Li10 24(6) 2_667 . . . ?
Li8 Li5 Li6 Li10 55(5) 1_565 . . . ?
Li8 Li5 Li6 Li13 -165(6) 2_667 . . . ?
Li8 Li5 Li6 Li13 -134(5) 1_565 . . . ?
Li8 Li5 Li13 I1 178(5) 1_565 . . 1_455 ?
Li8 Li5 Li13 I1 -126(5) 2_667 . . 1_455 ?
Li8 Li5 Li13 S6 -79(4) 1_565 . . 1_565 ?
Li8 Li5 Li13 S6 -23(5) 2_667 . . 1_565 ?
Li8 Li5 Li13 S7 27(4) 1_565 . . . ?
Li8 Li5 Li13 S7 83(5) 2_667 . . . ?
Li8 Li5 Li13 Li2 72(7) 2_667 . . . ?
Li8 Li5 Li13 Li2 16(8) 1_565 . . . ?
Li8 Li5 Li13 Li6 160(8) 2_667 . . . ?
Li8 Li5 Li13 Li6 104(6) 1_565 . . . ?
Li8 Li5 Li13 Li7 -146(3) 2_667 . . 2_666 ?
Li8 Li5 Li13 Li7 157.7(18) 1_565 . . 2_666 ?
Li8 Li5 Li13 Li8 56(4) 2_667 . . 1_565 ?
Li8 Li5 Li13 Li8 -56(4) 1_565 . . 2_667 ?
Li8 Li5 Li13 Li11 -24(9) 2_667 . . 2_676 ?
Li8 Li5 Li13 Li11 -80(7) 1_565 . . 2_676 ?
Li8 Li5 Li13 Li14 158(8) 2_667 . . . ?
Li8 Li5 Li13 Li14 102(6) 1_565 . . . ?
Li8 Li5 Li14 I1 113.2(19) 2_667 . . 1_455 ?
Li8 Li5 Li14 I1 142.3(8) 1_565 . . 1_455 ?
Li8 Li5 Li14 S5 52.0(10) 1_565 . . 2_667 ?
Li8 Li5 Li14 S5 23(3) 2_667 . . 2_667 ?
Li8 Li5 Li14 S6 -110(8) 1_565 . . . ?
Li8 Li5 Li14 S6 -140(7) 2_667 . . . ?
Li8 Li5 Li14 S7 -50.7(7) 1_565 . . . ?
Li8 Li5 Li14 S7 -80(2) 2_667 . . . ?
Li8 Li5 Li14 Si2 -63(3) 1_565 . . . ?
Li8 Li5 Li14 Si2 -92(4) 2_667 . . . ?
Li8 Li5 Li14 Li8 -29.1(17) 2_667 . . 1_565 ?
Li8 Li5 Li14 Li8 29.1(17) 1_565 . . 2_667 ?
Li8 Li5 Li14 Li10 54(7) 1_565 . . . ?
Li8 Li5 Li14 Li10 25(8) 2_667 . . . ?
Li8 Li5 Li14 Li13 -163(6) 2_667 . . . ?
Li8 Li5 Li14 Li13 -134(5) 1_565 . . . ?
Li8 Li6 Li13 I1 -138.0(6) 1_565 . . 1_455 ?
Li8 Li6 Li13 I1 -106.7(5) 2_667 . . 1_455 ?
Li8 Li6 Li13 S1 164.3(14) 2_667 . . 2_666 ?
Li8 Li6 Li13 S1 133.1(12) 1_565 . . 2_666 ?
Li8 Li6 Li13 S6 -46.6(15) 1_565 . . 1_565 ?
Li8 Li6 Li13 S6 -15.3(12) 2_667 . . 1_565 ?
Li8 Li6 Li13 S7 48.3(4) 1_565 . . . ?
Li8 Li6 Li13 S7 79.6(5) 2_667 . . . ?
Li8 Li6 Li13 Li2 78.4(9) 1_565 . . . ?
Li8 Li6 Li13 Li2 109.7(10) 2_667 . . . ?
Li8 Li6 Li13 Li5 -12(5) 2_667 . . . ?
Li8 Li6 Li13 Li5 -43(5) 1_565 . . . ?
Li8 Li6 Li13 Li7 -154.9(8) 2_667 . . 2_666 ?
Li8 Li6 Li13 Li7 173.8(7) 1_565 . . 2_666 ?
Li8 Li6 Li13 Li8 -31.3(5) 1_565 . . 2_667 ?
Li8 Li6 Li13 Li8 31.3(5) 2_667 . . 1_565 ?
Li8 Li6 Li13 Li14 80(100) 2_667 . . . ?
Li8 Li6 Li13 Li14 49(100) 1_565 . . . ?
Li8 Li13 Li14 I1 137.6(12) 1_565 . . 1_455 ?
Li8 Li13 Li14 I1 106.6(7) 2_667 . . 1_455 ?
Li8 Li13 Li14 S5 51.2(17) 1_565 . . 2_667 ?
Li8 Li13 Li14 S5 20.1(18) 2_667 . . 2_667 ?
Li8 Li13 Li14 S6 -124(3) 1_565 . . . ?
Li8 Li13 Li14 S6 -155(2) 2_667 . . . ?
Li8 Li13 Li14 S7 -48.7(7) 1_565 . . . ?
Li8 Li13 Li14 S7 -79.7(7) 2_667 . . . ?
Li8 Li13 Li14 Si2 -79.5(15) 1_565 . . . ?
Li8 Li13 Li14 Si2 -110.5(16) 2_667 . . . ?
Li8 Li13 Li14 Li5 44(5) 1_565 . . . ?
Li8 Li13 Li14 Li5 13(5) 2_667 . . . ?
Li8 Li13 Li14 Li8 -31.0(8) 2_667 . . 1_565 ?
Li8 Li13 Li14 Li8 31.0(8) 1_565 . . 2_667 ?
Li9 Li4 Li12 S1 -61.9(8) 2_756 . . . ?
Li9 Li4 Li12 S1 -61.9(8) . . . 2_756 ?
Li9 Li4 Li12 S1 118.1(8) . . . . ?
Li9 Li4 Li12 S1 118.1(8) 2_756 . . 2_756 ?
Li9 Li4 Li12 S2 45.6(4) 2_756 . . 2_756 ?
Li9 Li4 Li12 S2 45.6(4) . . . . ?
Li9 Li4 Li12 S2 -134.4(4) . . . 2_756 ?
Li9 Li4 Li12 S2 -134.4(4) 2_756 . . . ?
Li9 Li4 Li12 S3 -39.9(7) . . . 2_766 ?
Li9 Li4 Li12 S3 140.1(7) . . . 1_545 ?
Li9 Li4 Li12 S3 -39.9(7) 2_756 . . 1_545 ?
Li9 Li4 Li12 S3 140.1(7) 2_756 . . 2_766 ?
Li9 Li4 Li12 Li7 94(14) . . . . ?
Li9 Li4 Li12 Li7 -86(14) 2_756 . . . ?
Li9 Li4 Li12 Li11 -15.1(3) 2_756 . . 1_545 ?
Li9 Li4 Li12 Li11 -15.1(3) . . . 2_766 ?
Li9 Li4 Li12 Li11 164.9(3) 2_756 . . 2_766 ?
Li9 Li4 Li12 Li11 164.9(3) . . . 1_545 ?
Li10 Li5 Li6 I1 90(5) . . . 1_455 ?
Li10 Li5 Li6 S5 -3(4) . . . 2_667 ?
Li10 Li5 Li6 S6 -171(7) . . . . ?
Li10 Li5 Li6 S7 -108(5) . . . . ?
Li10 Li5 Li6 Si2 -126(5) . . . . ?
Li10 Li5 Li6 Li3 41(4) . . . 2_667 ?
Li10 Li5 Li6 Li8 -55(5) . . . 1_565 ?
Li10 Li5 Li6 Li8 -24(6) . . . 2_667 ?
Li10 Li5 Li6 Li13 171(4) . . . . ?
Li10 Li5 Li13 I1 72(3) . . . 1_455 ?
Li10 Li5 Li13 S6 175(3) . . . 1_565 ?
Li10 Li5 Li13 S7 -79(3) . . . . ?
Li10 Li5 Li13 Li2 -90(5) . . . . ?
Li10 Li5 Li13 Li6 -2.4(11) . . . . ?
Li10 Li5 Li13 Li7 52(7) . . . 2_666 ?
Li10 Li5 Li13 Li8 -162(8) . . . 2_667 ?
Li10 Li5 Li13 Li8 -106(6) . . . 1_565 ?
Li10 Li5 Li13 Li11 173.5(15) . . . 2_676 ?
Li10 Li5 Li13 Li14 -4(2) . . . . ?
Li10 Li5 Li14 I1 88(6) . . . 1_455 ?
Li10 Li5 Li14 S5 -2(6) . . . 2_667 ?
Li10 Li5 Li14 S6 -165(15) . . . . ?
Li10 Li5 Li14 S7 -105(7) . . . . ?
Li10 Li5 Li14 Si2 -117(8) . . . . ?
Li10 Li5 Li14 Li8 -25(8) . . . 2_667 ?
Li10 Li5 Li14 Li8 -54(7) . . . 1_565 ?
Li10 Li5 Li14 Li13 172(5) . . . . ?
Li11 Li4 Li12 S1 133.2(7) 1_545 . . 2_756 ?
Li11 Li4 Li12 S1 133.2(7) 2_766 . . . ?
Li11 Li4 Li12 S1 -46.8(7) 2_766 . . 2_756 ?
Li11 Li4 Li12 S1 -46.8(7) 1_545 . . . ?
Li11 Li4 Li12 S2 -119.4(3) 2_766 . . 2_756 ?
Li11 Li4 Li12 S2 60.6(3) 1_545 . . 2_756 ?
Li11 Li4 Li12 S2 -119.4(3) 1_545 . . . ?
Li11 Li4 Li12 S2 60.6(3) 2_766 . . . ?
Li11 Li4 Li12 S3 -24.8(9) 2_766 . . 2_766 ?
Li11 Li4 Li12 S3 155.2(9) 2_766 . . 1_545 ?
Li11 Li4 Li12 S3 -24.8(9) 1_545 . . 1_545 ?
Li11 Li4 Li12 S3 155.2(9) 1_545 . . 2_766 ?
Li11 Li4 Li12 Li7 -71(14) 1_545 . . . ?
Li11 Li4 Li12 Li7 109(14) 2_766 . . . ?
Li11 Li4 Li12 Li11 180.000(0) 2_766 . . 1_545 ?
Li11 Li4 Li12 Li11 180.000(1) 1_545 . . 2_766 ?
Li11 Li5 Li6 I1 -75(3) 2_676 . . 1_455 ?
Li11 Li5 Li6 S5 -168(3) 2_676 . . 2_667 ?
Li11 Li5 Li6 S6 24(5) 2_676 . . . ?
Li11 Li5 Li6 S7 87(3) 2_676 . . . ?
Li11 Li5 Li6 Si2 69(3) 2_676 . . . ?
Li11 Li5 Li6 Li3 -124(3) 2_676 . . 2_667 ?
Li11 Li5 Li6 Li8 140(3) 2_676 . . 1_565 ?
Li11 Li5 Li6 Li8 171(4) 2_676 . . 2_667 ?
Li11 Li5 Li6 Li10 -165(3) 2_676 . . . ?
Li11 Li5 Li6 Li13 5(3) 2_676 . . . ?
Li11 Li5 Li13 I1 -102(4) 2_676 . . 1_455 ?
Li11 Li5 Li13 S6 2(5) 2_676 . . 1_565 ?
Li11 Li5 Li13 S7 108(4) 2_676 . . . ?
Li11 Li5 Li13 Li2 97(6) 2_676 . . . ?
Li11 Li5 Li13 Li6 -176(2) 2_676 . . . ?
Li11 Li5 Li13 Li7 -122(7) 2_676 . . 2_666 ?
Li11 Li5 Li13 Li8 24(9) 2_676 . . 2_667 ?
Li11 Li5 Li13 Li8 80(7) 2_676 . . 1_565 ?
Li11 Li5 Li13 Li14 -177(3) 2_676 . . . ?
Li11 Li5 Li14 I1 -81(4) 2_676 . . 1_455 ?
Li11 Li5 Li14 S5 -171(3) 2_676 . . 2_667 ?
Li11 Li5 Li14 S6 26(12) 2_676 . . . ?
Li11 Li5 Li14 S7 86(4) 2_676 . . . ?
Li11 Li5 Li14 Si2 74(6) 2_676 . . . ?
Li11 Li5 Li14 Li8 137(4) 2_676 . . 1_565 ?
Li11 Li5 Li14 Li8 166(6) 2_676 . . 2_667 ?
Li11 Li5 Li14 Li10 -169(3) 2_676 . . . ?
Li11 Li5 Li14 Li13 3(3) 2_676 . . . ?
Li13 Li5 Li6 I1 -81(5) . . . 1_455 ?
Li13 Li5 Li6 S5 -173(5) . . . 2_667 ?
Li13 Li5 Li6 S6 19(6) . . . . ?
Li13 Li5 Li6 S7 82(5) . . . . ?
Li13 Li5 Li6 Si2 63(5) . . . . ?
Li13 Li5 Li6 Li3 -129(5) . . . 2_667 ?
Li13 Li5 Li6 Li8 165(6) . . . 2_667 ?
Li13 Li5 Li6 Li8 134(5) . . . 1_565 ?
Li13 Li5 Li6 Li10 -171(4) . . . . ?
Li13 Li5 Li14 I1 -84(5) . . . 1_455 ?
Li13 Li5 Li14 S5 -174(4) . . . 2_667 ?
Li13 Li5 Li14 S6 24(11) . . . . ?
Li13 Li5 Li14 S7 83(5) . . . . ?
Li13 Li5 Li14 Si2 71(6) . . . . ?
Li13 Li5 Li14 Li8 134(5) . . . 1_565 ?
Li13 Li5 Li14 Li8 163(6) . . . 2_667 ?
Li13 Li5 Li14 Li10 -172(5) . . . . ?
Li14 Li5 Li6 I1 -89(16) . . . 1_455 ?
Li14 Li5 Li6 S5 179(16) . . . 2_667 ?
Li14 Li5 Li6 S6 11(15) . . . . ?
Li14 Li5 Li6 S7 74(16) . . . . ?
Li14 Li5 Li6 Si2 55(15) . . . . ?
Li14 Li5 Li6 Li3 -137(16) . . . 2_667 ?
Li14 Li5 Li6 Li8 157(16) . . . 2_667 ?
Li14 Li5 Li6 Li8 126(16) . . . 1_565 ?
Li14 Li5 Li6 Li10 -179(18) . . . . ?
Li14 Li5 Li6 Li13 -8(15) . . . . ?
Li14 Li5 Li13 I1 76(4) . . . 1_455 ?
Li14 Li5 Li13 S6 179(4) . . . 1_565 ?
Li14 Li5 Li13 S7 -75(4) . . . . ?
Li14 Li5 Li13 Li2 -86(5) . . . . ?
Li14 Li5 Li13 Li6 1(3) . . . . ?
Li14 Li5 Li13 Li7 55(6) . . . 2_666 ?
Li14 Li5 Li13 Li8 -158(8) . . . 2_667 ?
Li14 Li5 Li13 Li8 -102(6) . . . 1_565 ?
Li14 Li5 Li13 Li11 177(3) . . . 2_676 ?
